data_1569142
loop_
_publ_author_name
'Jin, Qiu-Yan'
'Liang, Yuan-Yuan'
'Zhang, Zhi-Hui'
'Meng, Liao'
'Geng, Jun-Shan'
'Hu, Kong-Qiu'
'Yu, Ji-Pan'
'Chai, Zhi-Fang'
'Mei, Lei'
'Shi, Wei-Qun'

_publ_section_title
;
 Colossal negative thermal expansion in a cucurbit[8]uril-enabled
 uranyl-organic polythreading framework <i>via</i> thermally induced
 relaxation.
;
_journal_issue 23
_journal_name_full 'Chemical science'
_journal_page_first 6330
_journal_page_last 6340
_journal_paper_doi 10.1039/d3sc01343j
_journal_volume 14
_journal_year 2023
_chemical_formula_moiety 'C156 H140 N44 O50 U6, C48 H48 N32 O16'
_chemical_formula_sum 'C204 H188 N76 O66 U6'
_chemical_formula_weight 6188.47
_space_group_crystal_system monoclinic
_space_group_IT_number 15
_space_group_name_Hall '-C 2yc'
_space_group_name_H-M_alt 'C 1 2/c 1'
_atom_sites_solution_hydrogens mixed
_audit_creation_date 2022-11-07
_audit_creation_method
;
Olex2 1.5
(compiled 2022.04.07 svn.rca3783a0 for OlexSys, GUI svn.r6498)
;
_audit_update_record
;
2022-11-10 deposited with the CCDC.	2023-05-10 downloaded from the CCDC.
;
_cell_angle_alpha 90
_cell_angle_beta 126.806(2)
_cell_angle_gamma 90
_cell_formula_units_Z 4
_cell_length_a 50.170(3)
_cell_length_b 17.1438(12)
_cell_length_c 36.311(2)
_cell_measurement_reflns_used 9686
_cell_measurement_temperature 170(2)
_cell_measurement_theta_max 27.37
_cell_measurement_theta_min 2.76
_cell_volume 25006(3)
_computing_cell_refinement 'SAINT V8.40B (?, 2016)'
_computing_data_reduction 'SAINT V8.40B (?, 2016)'
_computing_molecular_graphics 'Olex2 1.5 (Dolomanov et al., 2009)'
_computing_publication_material 'Olex2 1.5 (Dolomanov et al., 2009)'
_computing_structure_refinement 'SHELXL 2016/6 (Sheldrick, 2015)'
_computing_structure_solution 'SHELXT 2018/2 (Sheldrick, 2018)'
_diffrn_ambient_temperature 170.00
_diffrn_measured_fraction_theta_full 0.990
_diffrn_measured_fraction_theta_max 0.978
_diffrn_measurement_device_type 'Bruker APEX-II CCD'
_diffrn_measurement_method '\f and \w scans'
_diffrn_radiation_type MoK\a
_diffrn_radiation_wavelength 0.71073
_diffrn_reflns_av_R_equivalents 0.0831
_diffrn_reflns_av_unetI/netI 0.0760
_diffrn_reflns_Laue_measured_fraction_full 0.990
_diffrn_reflns_Laue_measured_fraction_max 0.978
_diffrn_reflns_limit_h_max 65
_diffrn_reflns_limit_h_min -65
_diffrn_reflns_limit_k_max 22
_diffrn_reflns_limit_k_min -22
_diffrn_reflns_limit_l_max 45
_diffrn_reflns_limit_l_min -42
_diffrn_reflns_number 127324
_diffrn_reflns_point_group_measured_fraction_full 0.990
_diffrn_reflns_point_group_measured_fraction_max 0.978
_diffrn_reflns_theta_full 25.242
_diffrn_reflns_theta_max 27.570
_diffrn_reflns_theta_min 2.423
_exptl_absorpt_coefficient_mu 3.965
_exptl_absorpt_correction_T_max 0.7456
_exptl_absorpt_correction_T_min 0.5511
_exptl_absorpt_correction_type none
_exptl_absorpt_process_details
;
SADABS-2016/2 (Bruker,2016/2) was used for absorption correction.
wR2(int) was 0.0863 before and 0.0717 after correction.
The Ratio of minimum to maximum transmission is 0.7391.
The \l/2 correction factor is Not present.
;
_exptl_crystal_colour yellow
_exptl_crystal_colour_primary yellow
_exptl_crystal_density_diffrn 1.644
_exptl_crystal_description block
_exptl_crystal_F_000 12096
_refine_diff_density_max 2.931
_refine_diff_density_min -3.379
_refine_diff_density_rms 0.211
_refine_ls_extinction_method none
_refine_ls_goodness_of_fit_ref 1.043
_refine_ls_hydrogen_treatment constr
_refine_ls_matrix_type full
_refine_ls_number_parameters 1586
_refine_ls_number_reflns 28315
_refine_ls_number_restraints 3798
_refine_ls_restrained_S_all 0.988
_refine_ls_R_factor_all 0.1035
_refine_ls_R_factor_gt 0.0694
_refine_ls_shift/su_max 0.001
_refine_ls_shift/su_mean 0.000
_refine_ls_structure_factor_coef Fsqd
_refine_ls_weighting_details 'w=1/[\s^2^(Fo^2^)+(0.0623P)^2^+880.2120P] where P=(Fo^2^+2Fc^2^)/3'
_refine_ls_weighting_scheme calc
_refine_ls_wR_factor_gt 0.1646
_refine_ls_wR_factor_ref 0.1829
_reflns_Friedel_coverage 0.000
_reflns_number_gt 19967
_reflns_number_total 28315
_reflns_threshold_expression 'I > 2\s(I)'
_cod_data_source_file d3sc01343j3.cif
_cod_data_source_block U3bcbpy3CB8_170K_B
_cod_depositor_comments 'Adding full bibliography for 1569127--1569159.cif.'
_cod_database_code 1569142
_shelx_shelxl_version_number 2016/6
_shelx_space_group_comment
;
The symmetry employed for this shelxl refinement is uniquely defined
by the following loop, which should always be used as a source of
symmetry information in preference to the above space-group names.
They are only intended as comments.
;
_olex2_refinement_description
;
1. Fixed Uiso
 At 1.2 times of:
  All C(H) groups, All C(H,H) groups
 At 1.5 times of:
  All O(H,H) groups
2. Uiso/Uaniso restraints and constraints
C97 \\sim C37 \\sim C20 \\sim C1 \\sim C83 \\sim C21 \\sim C38 \\sim C90 \\sim
C29 \\sim C51 \\sim C12 \\sim C53 \\sim C47 \\sim C93 \\sim C32 \\sim C81 \\sim
C7 \\sim C31 \\sim C8 \\sim C94 \\sim C45 \\sim C95 \\sim C42 \\sim C27 \\sim
C11 \\sim C14 \\sim C52 \\sim C28 \\sim C92 \\sim C41 \\sim C98 \\sim C30 \\sim
C24 \\sim C49 \\sim C25 \\sim C82 \\sim C46 \\sim C80 \\sim C6 \\sim C54 \\sim
C2 \\sim C88 \\sim C84 \\sim C44 \\sim C101 \\sim C79 \\sim C59 \\sim C13 \\sim
C91 \\sim C99 \\sim C36 \\sim C9 \\sim C18 \\sim C96 \\sim C39 \\sim C26 \\sim
C10 \\sim C65 \\sim C15 \\sim C87 \\sim C86 \\sim C85 \\sim C102 \\sim C48
\\sim C100 \\sim C60 \\sim C61 \\sim C33 \\sim C34 \\sim C17 \\sim C40 \\sim
C57 \\sim C63 \\sim C78 \\sim C16 \\sim C69 \\sim C35 \\sim C71 \\sim C77 \\sim
C58 \\sim C72 \\sim C56 \\sim C73 \\sim C70 \\sim C67 \\sim C76 \\sim C74 \\sim
C75 \\sim C89 \\sim C62 \\sim C64 \\sim C66 \\sim C68 \\sim C23 \\sim C22 \\sim
C19 \\sim C43 \\sim C50 \\sim C3 \\sim C4 \\sim C5 \\sim C55: within 3.8A with
sigma of 0.01 and sigma for terminal atoms of 0.02 within 3.8A
Uanis(C19) \\sim Ueq: with sigma of 0.001 and sigma for terminal atoms of 0.002
Uanis(O17) \\sim Ueq: with sigma of 0.003 and sigma for terminal atoms of 0.006
Uanis(C55) \\sim Ueq: with sigma of 0.01 and sigma for terminal atoms of 0.02
3. Rigid body (RIGU) restrains
 All non-hydrogen atoms
 with sigma for 1-2 distances of 0.004 and sigma for 1-3 distances of 0.004
4.a Riding coordinates:
 O17(H17A,H17B)
4.b Rotating group:
 O16(H16A,H16B)
4.c Ternary CH refined with riding coordinates:
 C97(H97), C95(H95), C98(H98), C101(H101), C99(H99), C96(H96), C102(H102),
 C100(H100), C78(H78), C71(H71), C77(H77), C72(H72), C73(H73), C76(H76),
 C74(H74), C75(H75)
4.d Secondary CH2 refined with riding coordinates:
 C93(H93A,H93B), C8(H8A,H8B), C82(H82A,H82B), C80(H80A,H80B), C88(H88A,H88B),
 C84(H84A,H84B), C44(H44A,H44B), C91(H91A,H91B), C26(H26A,H26B), C86(H86A,H86B),
  C60(H60A,H60B), C58(H58A,H58B), C56(H56A,H56B), C70(H70A,H70B), C89(H89A,
 H89B), C62(H62A,H62B), C64(H64A,H64B), C66(H66A,H66B), C68(H68A,H68B)
4.e Aromatic/amide H refined with riding coordinates:
 C21(H21), C51(H51), C12(H12), C53(H53), C7(H7), C31(H31), C45(H45), C42(H42),
 C27(H27), C52(H52), C28(H28), C30(H30), C24(H24), C49(H49), C25(H25), C46(H46),
  C6(H6), C54(H54), C13(H13), C36(H36), C9(H9), C18(H18), C39(H39), C10(H10),
 C15(H15), C48(H48), C33(H33), C34(H34), C17(H17), C40(H40), C16(H16), C35(H35),
  C22(H22), C43(H43), C3(H3), C4(H4)
;
_olex2_submission_special_instructions 'No special instructions were received'

loop_
_space_group_symop_operation_xyz
'x, y, z'
'-x, y, -z+1/2'
'x+1/2, y+1/2, z'
'-x+1/2, y+1/2, -z+1/2'
'-x, -y, -z'
'x, -y, z-1/2'
'-x+1/2, -y+1/2, -z'
'x+1/2, -y+1/2, z-1/2'

loop_
_atom_site_label
_atom_site_type_symbol
_atom_site_fract_x
_atom_site_fract_y
_atom_site_fract_z
_atom_site_U_iso_or_equiv
_atom_site_adp_type
_atom_site_occupancy
_atom_site_site_symmetry_order
_atom_site_calc_flag
_atom_site_refinement_flags_posn
_atom_site_refinement_flags_adp
_atom_site_refinement_flags_occupancy
_atom_site_disorder_assembly
_atom_site_disorder_group
U1 U 0.33033(2) -0.36079(2) 0.34151(2) 0.02130(9) Uani 1 1 d . . . . .
U2 U 0.34326(2) -0.56711(2) 0.29028(2) 0.02245(9) Uani 1 1 d . . . . .
U3 U 0.40866(2) -0.41801(2) 0.35879(2) 0.04373(14) Uani 1 1 d . . . . .
O18 O 0.45150(19) -0.3145(5) 0.4023(4) 0.061(3) Uani 1 1 d . . . . .
O14 O 0.31252(16) -0.6844(4) 0.2406(2) 0.0266(14) Uani 1 1 d . . . . .
O1 O 0.33327(17) -0.4142(4) 0.3857(2) 0.0312(15) Uani 1 1 d . . . . .
O13 O 0.29372(16) -0.5634(4) 0.2827(2) 0.0282(14) Uani 1 1 d . . . . .
O3 O 0.36071(17) -0.6288(4) 0.3390(2) 0.0331(15) Uani 1 1 d . . . . .
N10 N 0.5496(3) 0.0716(8) 0.7019(5) 0.063(3) Uani 1 1 d . . . . .
N9 N 0.5304(3) 0.1873(7) 0.6684(5) 0.064(3) Uani 1 1 d . . . . .
N11 N 0.5685(3) -0.0603(7) 0.7086(4) 0.061(3) Uani 1 1 d . . . . .
O12 O 0.28265(16) -0.4381(4) 0.2824(2) 0.0282(14) Uani 1 1 d . . . . .
O4 O 0.32322(18) -0.5111(4) 0.2393(3) 0.0341(16) Uani 1 1 d . . . . .
O10 O 0.34123(16) -0.2448(4) 0.3856(2) 0.0268(14) Uani 1 1 d . . . . .
O2 O 0.32497(18) -0.3050(4) 0.2961(2) 0.0293(15) Uani 1 1 d . . . . .
O15 O 0.35946(17) -0.6523(4) 0.2518(3) 0.0338(16) Uani 1 1 d . . . . .
O16 O 0.27790(17) -0.3038(5) 0.3190(3) 0.0379(18) Uani 1 1 d . . . . .
H16A H 0.266427 -0.338274 0.322756 0.057 Uiso 1 1 d R U . . .
H16B H 0.264675 -0.294457 0.288877 0.057 Uiso 1 1 d R U . . .
O9 O 0.39606(19) -0.5332(4) 0.3158(4) 0.054(2) Uani 1 1 d . . . . .
O6 O 0.3936(2) -0.3613(5) 0.3091(3) 0.0486(19) Uani 1 1 d . . . . .
O5 O 0.4280(2) -0.4734(4) 0.4105(3) 0.063(2) Uani 1 1 d . . . . .
O11 O 0.38604(19) -0.2773(4) 0.4553(3) 0.046(2) Uani 1 1 d . . . . .
O28 O 0.23245(18) 0.0205(4) 0.3807(3) 0.0370(17) Uani 1 1 d . . . . .
N26 N 0.2075(2) 0.1191(4) 0.3262(3) 0.0261(16) Uani 1 1 d . . . . .
O29 O 0.30154(17) 0.1516(4) 0.3959(3) 0.0329(16) Uani 1 1 d . . . . .
N33 N 0.1691(2) 0.2270(5) 0.3011(3) 0.0272(17) Uani 1 1 d . . . . .
O26 O 0.27357(19) 0.5455(4) 0.4355(3) 0.0362(17) Uani 1 1 d . . . . .
O31 O 0.20874(19) 0.4291(4) 0.3410(3) 0.0366(17) Uani 1 1 d . . . . .
O27 O 0.29914(19) 0.5652(5) 0.5560(3) 0.045(2) Uani 1 1 d . . . . .
N3 N 0.11337(19) -0.5885(5) 0.1355(3) 0.0306(18) Uani 1 1 d . . . . .
N5 N 0.3177(2) -0.9375(5) 0.0881(3) 0.0345(17) Uani 1 1 d . . . . .
N36 N 0.3832(2) 0.4151(6) 0.5875(3) 0.042(2) Uani 1 1 d . . . . .
O20 O 0.60975(19) -0.0568(5) 0.6992(3) 0.052(2) Uani 1 1 d . . . . .
O30 O 0.3671(2) 0.2679(5) 0.4985(3) 0.046(2) Uani 1 1 d . . . . .
O17 O 0.4579(2) -0.4482(6) 0.3594(4) 0.066(3) Uani 1 1 d . U . . .
H17A H 0.470245 -0.406830 0.367473 0.099 Uiso 1 1 d R U . . .
H17B H 0.470565 -0.482140 0.380833 0.099 Uiso 1 1 d R U . . .
O32 O 0.13509(19) 0.2916(4) 0.3141(3) 0.0389(18) Uani 1 1 d . . . . .
N28 N 0.2934(2) 0.2816(5) 0.3732(3) 0.0270(16) Uani 1 1 d . . . . .
N17 N 0.5182(3) -0.1987(8) 0.6401(5) 0.074(3) Uani 1 1 d . . . . .
N18 N 0.5093(3) -0.0984(8) 0.6690(5) 0.068(3) Uani 1 1 d . . . . .
O33 O 0.3940(2) 0.2915(5) 0.6197(3) 0.050(2) Uani 1 1 d . . . . .
N38 N 0.2995(2) 0.4660(5) 0.4139(3) 0.0298(16) Uani 1 1 d . . . . .
N12 N 0.5761(2) -0.1631(7) 0.6789(4) 0.063(3) Uani 1 1 d . . . . .
N1 N 0.3375(2) 0.0898(5) 0.5053(3) 0.0299(17) Uani 1 1 d . . . . .
N21 N 0.5458(3) -0.2448(7) 0.4198(5) 0.067(3) Uani 1 1 d . . . . .
N34 N 0.1360(2) 0.1568(5) 0.3093(3) 0.0299(18) Uani 1 1 d . . . . .
N8 N 0.4894(2) -0.2876(6) 0.3891(5) 0.065(3) Uani 1 1 d . . . . .
N27 N 0.2506(2) 0.2007(5) 0.3357(3) 0.0264(16) Uani 1 1 d . . . . .
N7 N 0.5066(2) -0.3453(6) 0.4539(5) 0.068(3) Uani 1 1 d . . . . .
N22 N 0.5586(2) -0.2746(6) 0.4880(5) 0.063(2) Uani 1 1 d . . . . .
N32 N 0.2129(2) 0.3099(4) 0.3150(3) 0.0276(17) Uani 1 1 d . . . . .
N15 N 0.5186(3) -0.3363(7) 0.5298(5) 0.076(3) Uani 1 1 d . . . . .
N16 N 0.5207(3) -0.2832(7) 0.5866(5) 0.072(3) Uani 1 1 d . . . . .
N13 N 0.5780(3) -0.2450(6) 0.6272(5) 0.071(3) Uani 1 1 d . . . . .
O19 O 0.5799(2) 0.1458(5) 0.6857(3) 0.056(2) Uani 1 1 d . . . . .
C97 C 0.1743(2) 0.1475(5) 0.2930(3) 0.0252(15) Uani 1 1 d . U . . .
H97 H 0.167553 0.141480 0.261049 0.030 Uiso 1 1 calc R U . . .
O23 O 0.4378(2) 0.0464(6) 0.6094(4) 0.064(3) Uani 1 1 d . . . . .
N29 N 0.3378(2) 0.3553(5) 0.4394(3) 0.0304(16) Uani 1 1 d . . . . .
N24 N 0.3445(2) 0.5088(5) 0.6218(3) 0.0320(18) Uani 1 1 d . . . . .
C37 C 0.3348(2) -0.6980(6) 0.2347(4) 0.0284(16) Uani 1 1 d . U . . .
N37 N 0.3300(2) 0.5123(5) 0.4851(3) 0.0326(17) Uani 1 1 d . . . . .
N23 N 0.3454(2) 0.5241(5) 0.5621(3) 0.0327(18) Uani 1 1 d . . . . .
N25 N 0.1766(2) 0.0504(5) 0.3399(3) 0.0305(18) Uani 1 1 d . . . . .
N30 N 0.3666(2) 0.4001(6) 0.5101(3) 0.0375(19) Uani 1 1 d . . . . .
C20 C 0.2380(2) -0.5278(5) 0.2472(3) 0.0214(15) Uani 1 1 d . U . . .
C1 C 0.3636(2) -0.2307(6) 0.4285(4) 0.0302(18) Uani 1 1 d . U . . .
O21 O 0.6088(2) -0.1789(5) 0.6096(4) 0.085(4) Uani 1 1 d . . . . .
O7 O 0.35627(15) -0.4572(4) 0.3313(3) 0.0316(16) Uani 1 1 d . . . . .
N14 N 0.5721(2) -0.2781(6) 0.5636(5) 0.069(3) Uani 1 1 d . . . . .
N4 N -0.0229(3) -0.5145(7) -0.0941(4) 0.057(3) Uani 1 1 d . . . . .
N31 N 0.2560(2) 0.3929(5) 0.3480(3) 0.0289(17) Uani 1 1 d . . . . .
C83 C 0.2078(3) 0.0589(5) 0.3520(4) 0.0281(17) Uani 1 1 d . U . . .
C21 C 0.2257(2) -0.5975(5) 0.2220(3) 0.0235(16) Uani 1 1 d . U . . .
H21 H 0.239853 -0.630445 0.219671 0.028 Uiso 1 1 calc R U . . .
C38 C 0.3330(3) -0.7698(6) 0.2087(4) 0.0290(16) Uani 1 1 d . U . . .
C90 C 0.2243(2) 0.3825(6) 0.3355(3) 0.0270(16) Uani 1 1 d . U . . .
C29 C 0.0633(2) -0.5639(6) 0.0433(4) 0.0308(16) Uani 1 1 d . U . . .
C51 C 0.3081(3) -0.7632(6) -0.0331(4) 0.0329(17) Uani 1 1 d . U . . .
H51 H 0.326611 -0.743231 -0.004492 0.039 Uiso 1 1 calc R U . . .
C12 C 0.2845(3) 0.0923(6) 0.4872(4) 0.0357(16) Uani 1 1 d . U . . .
H12 H 0.261463 0.080516 0.465940 0.043 Uiso 1 1 calc R U . . .
C53 C 0.2560(3) -0.8189(6) -0.1171(4) 0.0361(18) Uani 1 1 d . U . . .
H53 H 0.237769 -0.837875 -0.146229 0.043 Uiso 1 1 calc R U . . .
O24 O 0.4646(2) -0.1507(7) 0.6029(4) 0.079(3) Uani 1 1 d . . . . .
C47 C 0.2992(3) -0.8669(6) 0.0072(4) 0.0311(15) Uani 1 1 d . U . . .
C93 C 0.3913(3) 0.3610(6) 0.6891(4) 0.0330(18) Uani 1 1 d . U . . .
H93A H 0.403396 0.312113 0.693514 0.040 Uiso 1 1 calc R U . . .
H93B H 0.406922 0.396125 0.715076 0.040 Uiso 1 1 calc R U . . .
C32 C 0.0345(2) -0.5483(6) -0.0051(4) 0.0358(18) Uani 1 1 d . U . . .
C81 C 0.3269(3) 0.5349(6) 0.5773(4) 0.0324(17) Uani 1 1 d . U . . .
C7 C 0.3371(2) -0.1018(6) 0.4161(4) 0.0282(17) Uani 1 1 d . U . . .
H7 H 0.320015 -0.117954 0.385518 0.034 Uiso 1 1 calc R U . . .
C31 C 0.1091(3) -0.5166(6) 0.1175(4) 0.0352(19) Uani 1 1 d . U . . .
H31 H 0.122739 -0.474479 0.136576 0.042 Uiso 1 1 calc R U . . .
C8 C 0.3614(3) 0.0776(6) 0.4933(4) 0.0329(16) Uani 1 1 d . U . . .
H8A H 0.384232 0.088833 0.520865 0.040 Uiso 1 1 calc R U . . .
H8B H 0.355994 0.115698 0.469229 0.040 Uiso 1 1 calc R U . . .
C94 C 0.3872(3) 0.3600(6) 0.6185(4) 0.0342(17) Uani 1 1 d . U . . .
C45 C 0.3414(3) -0.9165(6) 0.0830(4) 0.0354(16) Uani 1 1 d . U . . .
H45 H 0.364144 -0.926506 0.107015 0.043 Uiso 1 1 calc R U . . .
C95 C 0.2668(2) 0.3276(6) 0.3348(4) 0.0284(15) Uani 1 1 d . U . . .
H95 H 0.272754 0.344493 0.314120 0.034 Uiso 1 1 calc R U . . .
C42 C 0.3055(3) -0.8846(6) 0.1656(4) 0.0341(16) Uani 1 1 d . U . . .
H42 H 0.286948 -0.918914 0.151641 0.041 Uiso 1 1 calc R U . . .
C27 C 0.0941(2) -0.6498(6) 0.1092(4) 0.0345(19) Uani 1 1 d . U . . .
H27 H 0.097957 -0.700237 0.122347 0.041 Uiso 1 1 calc R U . . .
C11 C 0.2958(3) 0.1269(7) 0.5282(4) 0.0368(16) Uani 1 1 d . U . . .
C14 C 0.2727(3) 0.1536(7) 0.5384(4) 0.0391(17) Uani 1 1 d . U . . .
C52 C 0.2983(3) -0.7304(6) -0.0739(4) 0.0353(18) Uani 1 1 d . U . . .
H52 H 0.309859 -0.685304 -0.072455 0.042 Uiso 1 1 calc R U . . .
O25 O 0.4690(2) -0.3028(6) 0.5169(4) 0.080(3) Uani 1 1 d . . . . .
O8 O 0.38751(16) -0.3338(4) 0.3848(3) 0.0339(16) Uani 1 1 d . . . . .
C28 C 0.0684(3) -0.6374(7) 0.0624(4) 0.0378(19) Uani 1 1 d . U . . .
H28 H 0.054459 -0.679525 0.043687 0.045 Uiso 1 1 calc R U . . .
C92 C 0.1459(3) 0.2308(6) 0.3092(4) 0.0279(17) Uani 1 1 d . U . . .
C41 C 0.3307(3) -0.9001(6) 0.1618(4) 0.0343(16) Uani 1 1 d . U . . .
C98 C 0.1521(2) 0.0982(6) 0.2997(4) 0.0275(16) Uani 1 1 d . U . . .
H98 H 0.135800 0.065956 0.272067 0.033 Uiso 1 1 calc R U . . .
C30 C 0.0850(2) -0.5050(6) 0.0713(4) 0.0370(19) Uani 1 1 d . U . . .
H30 H 0.083106 -0.455351 0.058301 0.044 Uiso 1 1 calc R U . . .
C24 C 0.1847(2) -0.5043(6) 0.2310(3) 0.0277(16) Uani 1 1 d . U . . .
H24 H 0.170785 -0.473112 0.234651 0.033 Uiso 1 1 calc R U . . .
C49 C 0.2854(3) -0.9243(6) 0.0538(4) 0.0349(16) Uani 1 1 d . U . . .
H49 H 0.269048 -0.938557 0.057987 0.042 Uiso 1 1 calc R U . . .
C25 C 0.2177(2) -0.4803(5) 0.2511(3) 0.0245(16) Uani 1 1 d . U . . .
H25 H 0.225719 -0.432133 0.267084 0.029 Uiso 1 1 calc R U . . .
C82 C 0.3335(3) 0.5203(6) 0.6507(4) 0.0302(17) Uani 1 1 d . U . . .
H82A H 0.351945 0.544024 0.680157 0.036 Uiso 1 1 calc R U . . .
H82B H 0.314669 0.557418 0.635207 0.036 Uiso 1 1 calc R U . . .
C46 C 0.3326(3) -0.8809(6) 0.0432(4) 0.0349(17) Uani 1 1 d . U . . .
H46 H 0.349452 -0.865627 0.040189 0.042 Uiso 1 1 calc R U . . .
C80 C 0.3383(3) 0.5641(6) 0.5220(4) 0.0335(17) Uani 1 1 d . U . . .
H80A H 0.319628 0.600671 0.510451 0.040 Uiso 1 1 calc R U . . .
H80B H 0.358080 0.595244 0.531222 0.040 Uiso 1 1 calc R U . . .
C6 C 0.3356(3) -0.0257(6) 0.4302(4) 0.0295(16) Uani 1 1 d . U . . .
H6 H 0.318313 0.009578 0.409405 0.035 Uiso 1 1 calc R U . . .
O22 O 0.5800(2) -0.1627(6) 0.4805(4) 0.080(3) Uani 1 1 d . . . . .
N35 N 0.3816(2) 0.3974(5) 0.6468(3) 0.0307(18) Uani 1 1 d . . . . .
C54 C 0.2637(3) -0.8540(6) -0.0783(4) 0.0360(18) Uani 1 1 d . U . . .
H54 H 0.250999 -0.897668 -0.080901 0.043 Uiso 1 1 calc R U . . .
C2 C 0.3624(2) -0.1529(6) 0.4452(4) 0.0280(16) Uani 1 1 d . U . . .
C88 C 0.3936(3) 0.3996(7) 0.5587(4) 0.0367(17) Uani 1 1 d . U . . .
H88A H 0.410164 0.439392 0.565123 0.044 Uiso 1 1 calc R U . . .
H88B H 0.404651 0.348098 0.567106 0.044 Uiso 1 1 calc R U . . .
C84 C 0.2333(2) 0.1270(6) 0.3197(4) 0.0295(16) Uani 1 1 d . U . . .
H84A H 0.249658 0.084308 0.336285 0.035 Uiso 1 1 calc R U . . .
H84B H 0.223078 0.121390 0.286554 0.035 Uiso 1 1 calc R U . . .
C44 C 0.3281(3) -0.9682(6) 0.1334(4) 0.0356(16) Uani 1 1 d . U . . .
H44A H 0.349943 -0.994785 0.149437 0.043 Uiso 1 1 calc R U . . .
H44B H 0.311572 -1.006304 0.128851 0.043 Uiso 1 1 calc R U . . .
C101 C 0.3325(3) 0.4391(6) 0.4327(4) 0.0315(16) Uani 1 1 d . U . . .
H101 H 0.340507 0.460532 0.415271 0.038 Uiso 1 1 calc R U . . .
C79 C 0.2983(3) 0.5116(6) 0.4437(4) 0.0325(17) Uani 1 1 d . U . . .
C59 C 0.5865(3) -0.0882(9) 0.6957(6) 0.064(2) Uani 1 1 d . U . . .
C13 C 0.3054(3) 0.0742(6) 0.4760(4) 0.0350(16) Uani 1 1 d . U . . .
H13 H 0.296796 0.050417 0.447282 0.042 Uiso 1 1 calc R U . . .
C91 C 0.1778(2) 0.2934(6) 0.2858(4) 0.0281(16) Uani 1 1 d . U . . .
H91A H 0.170428 0.283663 0.254155 0.034 Uiso 1 1 calc R U . . .
H91B H 0.165616 0.339772 0.284963 0.034 Uiso 1 1 calc R U . . .
C99 C 0.3768(3) 0.4802(6) 0.6392(4) 0.0321(16) Uani 1 1 d . U . . .
H99 H 0.394787 0.510211 0.666802 0.039 Uiso 1 1 calc R U . . .
C36 C 0.0339(3) -0.4856(7) -0.0292(4) 0.044(2) Uani 1 1 d . U . . .
H36 H 0.053016 -0.453565 -0.016245 0.052 Uiso 1 1 calc R U . . .
C9 C 0.3508(3) 0.1210(7) 0.5477(4) 0.0410(18) Uani 1 1 d . U . . .
H9 H 0.374045 0.130006 0.568922 0.049 Uiso 1 1 calc R U . . .
C18 C 0.2411(3) 0.1249(7) 0.5155(4) 0.0438(19) Uani 1 1 d . U . . .
H18 H 0.234102 0.083100 0.494345 0.053 Uiso 1 1 calc R U . . .
C96 C 0.2367(2) 0.2721(5) 0.3097(4) 0.0274(15) Uani 1 1 d . U . . .
H96 H 0.227321 0.264897 0.276668 0.033 Uiso 1 1 calc R U . . .
C39 C 0.3583(3) -0.7832(6) 0.2053(4) 0.0344(17) Uani 1 1 d . U . . .
H39 H 0.376505 -0.748024 0.218816 0.041 Uiso 1 1 calc R U . . .
C26 C 0.1371(2) -0.6001(6) 0.1861(4) 0.0342(19) Uani 1 1 d . U . . .
H26A H 0.137874 -0.656229 0.193114 0.041 Uiso 1 1 calc R U . . .
H26B H 0.128920 -0.571413 0.201199 0.041 Uiso 1 1 calc R U . . .
C10 C 0.3297(3) 0.1392(7) 0.5591(4) 0.0431(18) Uani 1 1 d . U . . .
H10 H 0.338712 0.160442 0.588594 0.052 Uiso 1 1 calc R U . . .
C65 C 0.4939(3) -0.1501(9) 0.6339(6) 0.068(3) Uani 1 1 d . U . . .
C15 C 0.2817(3) 0.2128(7) 0.5701(4) 0.0453(19) Uani 1 1 d . U . . .
H15 H 0.303399 0.234603 0.587509 0.054 Uiso 1 1 calc R U . . .
N6 N 0.2741(2) -0.7566(5) -0.1149(3) 0.0336(18) Uani 1 1 d . . . . .
C87 C 0.3574(3) 0.3330(6) 0.4837(4) 0.0321(17) Uani 1 1 d . U . . .
C86 C 0.3286(2) 0.3044(6) 0.4020(4) 0.0316(16) Uani 1 1 d . U . . .
H86A H 0.342510 0.256764 0.414671 0.038 Uiso 1 1 calc R U . . .
H86B H 0.333553 0.330878 0.382441 0.038 Uiso 1 1 calc R U . . .
C85 C 0.2833(2) 0.2060(6) 0.3707(4) 0.0274(16) Uani 1 1 d . U . . .
C102 C 0.3533(3) 0.4712(6) 0.4827(4) 0.0336(16) Uani 1 1 d . U . . .
H102 H 0.371531 0.506221 0.489027 0.040 Uiso 1 1 calc R U . . .
C48 C 0.2755(3) -0.8911(6) 0.0133(4) 0.0337(16) Uani 1 1 d . U . . .
H48 H 0.252418 -0.884282 -0.010725 0.040 Uiso 1 1 calc R U . . .
C100 C 0.3779(3) 0.4924(6) 0.5971(4) 0.0342(16) Uani 1 1 d . U . . .
H100 H 0.396188 0.528753 0.604723 0.041 Uiso 1 1 calc R U . . .
C60 C 0.5946(3) -0.2184(9) 0.6737(6) 0.072(2) Uani 1 1 d . U . . .
H60A H 0.599385 -0.263916 0.693542 0.086 Uiso 1 1 calc R U . . .
H60B H 0.616196 -0.194800 0.684493 0.086 Uiso 1 1 calc R U . . .
C61 C 0.5886(3) -0.2296(8) 0.6023(6) 0.071(2) Uani 1 1 d . U . . .
C33 C 0.0054(3) -0.5941(7) -0.0266(4) 0.040(2) Uani 1 1 d . U . . .
H33 H 0.004580 -0.637567 -0.011099 0.048 Uiso 1 1 calc R U . . .
C34 C -0.0219(3) -0.5752(8) -0.0706(4) 0.049(2) Uani 1 1 d . U . . .
H34 H -0.041076 -0.607476 -0.084824 0.058 Uiso 1 1 calc R U . . .
C17 C 0.2192(3) 0.1562(7) 0.5228(5) 0.047(2) Uani 1 1 d . U . . .
H17 H 0.197207 0.136152 0.505587 0.056 Uiso 1 1 calc R U . . .
C40 C 0.3572(3) -0.8487(6) 0.1821(4) 0.0360(17) Uani 1 1 d . U . . .
H40 H 0.374898 -0.858398 0.180022 0.043 Uiso 1 1 calc R U . . .
C57 C 0.5564(3) 0.1340(9) 0.6853(6) 0.061(2) Uani 1 1 d . U . . .
C63 C 0.4992(3) -0.3076(8) 0.5418(6) 0.072(3) Uani 1 1 d . U . . .
C78 C 0.5535(3) -0.3363(8) 0.5671(6) 0.073(2) Uani 1 1 d . U . . .
H78 H 0.563579 -0.389281 0.572435 0.087 Uiso 1 1 calc R U . . .
C16 C 0.2581(3) 0.2394(8) 0.5759(5) 0.048(2) Uani 1 1 d . U . . .
H16 H 0.264592 0.279276 0.597909 0.057 Uiso 1 1 calc R U . . .
C69 C 0.5626(3) -0.2204(8) 0.4652(6) 0.065(3) Uani 1 1 d . U . . .
C35 C 0.0046(3) -0.4697(7) -0.0734(4) 0.046(2) Uani 1 1 d . U . . .
H35 H 0.004189 -0.425216 -0.089315 0.055 Uiso 1 1 calc R U . . .
C71 C 0.5365(3) -0.3376(8) 0.4567(6) 0.066(2) Uani 1 1 d . U . . .
H71 H 0.548616 -0.388288 0.464215 0.080 Uiso 1 1 calc R U . . .
C77 C 0.5539(3) -0.3097(8) 0.6078(6) 0.074(2) Uani 1 1 d . U . . .
H77 H 0.560542 -0.352333 0.630568 0.088 Uiso 1 1 calc R U . . .
C58 C 0.5747(3) 0.0152(9) 0.7307(6) 0.069(2) Uani 1 1 d . U . . .
H58A H 0.576243 0.008463 0.758953 0.082 Uiso 1 1 calc R U . . .
H58B H 0.596481 0.035179 0.739935 0.082 Uiso 1 1 calc R U . . .
C72 C 0.5243(3) -0.3095(8) 0.4116(6) 0.070(2) Uani 1 1 d . U . . .
H72 H 0.525703 -0.351466 0.393695 0.084 Uiso 1 1 calc R U . . .
C56 C 0.5336(3) 0.2674(9) 0.6582(6) 0.065(3) Uani 1 1 d . U . . .
H56A H 0.530319 0.303070 0.676599 0.079 Uiso 1 1 calc R U . . .
H56B H 0.556477 0.275480 0.667739 0.079 Uiso 1 1 calc R U . . .
C73 C 0.5086(3) 0.1668(10) 0.6795(6) 0.068(2) Uani 1 1 d . U . . .
H73 H 0.509775 0.205413 0.701074 0.081 Uiso 1 1 calc R U . . .
C70 C 0.5841(3) -0.2870(8) 0.5361(6) 0.073(2) Uani 1 1 d . U . . .
H70A H 0.602400 -0.249444 0.546955 0.087 Uiso 1 1 calc R U . . .
H70B H 0.593270 -0.340243 0.540622 0.087 Uiso 1 1 calc R U . . .
C67 C 0.4651(4) 0.0762(10) 0.6370(6) 0.069(3) Uani 1 1 d . U . . .
C76 C 0.5500(3) -0.1873(9) 0.6833(6) 0.070(2) Uani 1 1 d . U . . .
H76 H 0.557006 -0.234348 0.703407 0.084 Uiso 1 1 calc R U . . .
C74 C 0.5211(3) 0.0850(9) 0.7022(6) 0.067(2) Uani 1 1 d . U . . .
H74 H 0.527330 0.084024 0.734023 0.080 Uiso 1 1 calc R U . . .
C75 C 0.5448(3) -0.1165(9) 0.7043(6) 0.070(2) Uani 1 1 d . U . . .
H75 H 0.549738 -0.129041 0.734698 0.084 Uiso 1 1 calc R U . . .
N2 N 0.2277(3) 0.2127(7) 0.5526(4) 0.055(3) Uani 1 1 d . . . . .
C89 C 0.2737(3) 0.4666(6) 0.3652(4) 0.0304(17) Uani 1 1 d . U . . .
H89A H 0.283556 0.478952 0.349102 0.036 Uiso 1 1 calc R U . . .
H89B H 0.257561 0.508435 0.357913 0.036 Uiso 1 1 calc R U . . .
C62 C 0.5046(3) -0.3816(8) 0.4884(6) 0.073(2) Uani 1 1 d . U . . .
H62A H 0.480939 -0.392297 0.474421 0.088 Uiso 1 1 calc R U . . .
H62B H 0.516310 -0.432451 0.497107 0.088 Uiso 1 1 calc R U . . .
C64 C 0.5075(3) -0.2734(9) 0.6136(6) 0.075(2) Uani 1 1 d . U . . .
H64A H 0.515193 -0.317575 0.635325 0.090 Uiso 1 1 calc R U . . .
H64B H 0.482919 -0.275017 0.592430 0.090 Uiso 1 1 calc R U . . .
C66 C 0.4923(4) -0.0490(10) 0.6794(6) 0.071(2) Uani 1 1 d . U . . .
H66A H 0.502068 -0.055973 0.712251 0.086 Uiso 1 1 calc R U . . .
H66B H 0.468836 -0.066476 0.661243 0.086 Uiso 1 1 calc R U . . .
C68 C 0.4509(4) 0.2094(10) 0.6134(6) 0.071(3) Uani 1 1 d . U . . .
H68A H 0.453205 0.250632 0.634276 0.085 Uiso 1 1 calc R U . . .
H68B H 0.428130 0.187577 0.596831 0.085 Uiso 1 1 calc R U . . .
C23 C 0.1726(2) -0.5719(6) 0.2062(3) 0.0268(16) Uani 1 1 d . U . . .
C22 C 0.1925(2) -0.6180(6) 0.2004(3) 0.0268(16) Uani 1 1 d . U . . .
H22 H 0.183581 -0.663461 0.181740 0.032 Uiso 1 1 calc R U . . .
C19 C 0.2719(2) -0.5078(5) 0.2717(3) 0.0145(13) Uani 1 1 d . U . . .
C43 C 0.3065(3) -0.8202(6) 0.1893(4) 0.0317(16) Uani 1 1 d . U . . .
H43 H 0.289198 -0.810906 0.192194 0.038 Uiso 1 1 calc R U . . .
C50 C 0.2897(3) -0.8275(6) -0.0348(4) 0.0305(15) Uani 1 1 d . U . . .
C3 C 0.3868(3) -0.1290(6) 0.4905(4) 0.0310(17) Uani 1 1 d . U . . .
H3 H 0.404334 -0.164035 0.510962 0.037 Uiso 1 1 calc R U . . .
C4 C 0.3864(3) -0.0558(6) 0.5063(4) 0.0330(18) Uani 1 1 d . U . . .
H4 H 0.403283 -0.041051 0.537231 0.040 Uiso 1 1 calc R U . . .
C5 C 0.3607(3) -0.0042(6) 0.4762(4) 0.0293(16) Uani 1 1 d . U . . .
C55 C 0.4800(3) -0.3168(7) 0.4148(6) 0.061(2) Uani 1 1 d . U . . .
N20 N 0.4737(3) 0.1505(8) 0.6400(5) 0.066(3) Uani 1 1 d . . . . .
N19 N 0.4925(3) 0.0357(9) 0.6708(5) 0.074(3) Uani 1 1 d . . . . .

loop_
_atom_site_aniso_label
_atom_site_aniso_U_11
_atom_site_aniso_U_22
_atom_site_aniso_U_33
_atom_site_aniso_U_23
_atom_site_aniso_U_13
_atom_site_aniso_U_12
U1 0.01774(16) 0.01285(15) 0.03087(19) -0.00203(13) 0.01326(14) -0.00095(12)
U2 0.01952(16) 0.01222(15) 0.0354(2) -0.00429(14) 0.01637(15) -0.00232(12)
U3 0.02075(19) 0.0234(2) 0.0758(3) -0.0216(2) 0.0229(2) -0.00725(15)
O18 0.024(3) 0.030(4) 0.108(7) -0.026(5) 0.029(4) -0.009(3)
O14 0.027(3) 0.015(3) 0.045(4) -0.005(3) 0.025(3) -0.003(2)
O1 0.033(4) 0.023(3) 0.028(3) 0.004(3) 0.013(3) 0.002(3)
O13 0.025(3) 0.025(3) 0.041(4) 0.000(3) 0.023(3) 0.002(3)
O3 0.028(3) 0.021(3) 0.032(3) -0.007(3) 0.008(3) 0.002(3)
N10 0.038(5) 0.073(6) 0.088(8) -0.016(5) 0.043(6) -0.005(4)
N9 0.037(5) 0.057(6) 0.102(9) -0.032(5) 0.044(6) -0.010(4)
N11 0.038(5) 0.062(6) 0.073(8) 0.018(5) 0.029(5) -0.004(5)
O12 0.019(3) 0.020(3) 0.040(4) -0.002(3) 0.015(3) -0.004(2)
O4 0.040(4) 0.020(3) 0.048(4) -0.001(3) 0.029(3) -0.003(3)
O10 0.026(3) 0.015(3) 0.032(3) -0.007(3) 0.013(3) -0.001(2)
O2 0.042(4) 0.014(3) 0.039(4) 0.002(3) 0.028(3) -0.001(3)
O15 0.031(4) 0.033(4) 0.046(4) -0.015(3) 0.027(3) -0.011(3)
O16 0.022(3) 0.046(5) 0.032(4) -0.004(3) 0.008(3) 0.011(3)
O9 0.031(4) 0.026(4) 0.113(7) -0.032(4) 0.047(5) -0.013(3)
O6 0.038(4) 0.041(4) 0.067(5) -0.017(4) 0.032(4) -0.010(3)
O5 0.034(4) 0.017(4) 0.084(5) -0.012(4) 0.007(4) 0.002(3)
O11 0.036(4) 0.026(4) 0.044(4) -0.009(3) 0.007(3) 0.009(3)
O28 0.037(4) 0.028(4) 0.048(4) 0.011(3) 0.027(4) 0.008(3)
N26 0.034(4) 0.019(4) 0.032(4) -0.001(3) 0.023(3) 0.003(3)
O29 0.031(4) 0.024(3) 0.050(4) 0.009(3) 0.027(3) 0.009(3)
N33 0.025(4) 0.023(4) 0.037(5) 0.006(3) 0.021(4) 0.012(3)
O26 0.041(4) 0.031(4) 0.038(4) 0.006(3) 0.025(4) 0.010(3)
O31 0.049(4) 0.024(4) 0.050(5) -0.003(3) 0.036(4) 0.007(3)
O27 0.036(4) 0.046(5) 0.052(5) 0.012(4) 0.025(4) 0.014(3)
N3 0.016(4) 0.029(4) 0.036(4) 0.009(3) 0.010(3) 0.001(3)
N5 0.049(4) 0.024(4) 0.047(4) -0.008(4) 0.038(4) -0.007(4)
N36 0.046(5) 0.049(5) 0.038(5) 0.017(4) 0.030(5) 0.026(4)
O20 0.021(4) 0.053(5) 0.067(6) 0.000(4) 0.019(4) -0.002(3)
O30 0.054(5) 0.040(4) 0.058(5) 0.022(4) 0.042(5) 0.023(4)
O17 0.044(4) 0.047(4) 0.099(5) -0.021(4) 0.040(4) -0.011(3)
O32 0.047(5) 0.024(3) 0.061(5) 0.001(3) 0.041(4) 0.010(3)
N28 0.026(3) 0.021(3) 0.040(4) 0.004(3) 0.023(3) 0.002(3)
N17 0.043(5) 0.062(7) 0.079(7) 0.018(5) 0.017(5) -0.001(5)
N18 0.039(5) 0.073(7) 0.092(7) 0.021(5) 0.039(5) -0.004(5)
O33 0.062(6) 0.042(4) 0.061(6) 0.017(4) 0.046(5) 0.030(4)
N38 0.032(4) 0.028(4) 0.030(4) 0.007(3) 0.019(3) 0.002(3)
N12 0.025(5) 0.050(5) 0.086(8) 0.020(5) 0.018(5) 0.005(4)
N1 0.041(4) 0.021(4) 0.035(4) -0.004(3) 0.027(4) -0.003(3)
N21 0.028(5) 0.045(6) 0.116(7) -0.018(5) 0.036(6) -0.001(4)
N34 0.034(5) 0.025(4) 0.038(5) 0.005(3) 0.026(4) 0.007(3)
N8 0.025(4) 0.041(6) 0.111(8) -0.025(5) 0.030(5) -0.009(4)
N27 0.028(3) 0.021(3) 0.038(4) 0.003(3) 0.024(3) 0.005(3)
N7 0.022(4) 0.034(6) 0.118(7) -0.012(5) 0.026(5) -0.010(4)
N22 0.025(4) 0.028(5) 0.117(6) -0.017(5) 0.032(5) -0.002(4)
N32 0.038(4) 0.014(3) 0.040(5) 0.004(3) 0.028(4) 0.007(3)
N15 0.027(5) 0.043(6) 0.123(7) -0.012(6) 0.026(5) -0.014(4)
N16 0.031(5) 0.045(6) 0.110(7) 0.008(6) 0.026(5) -0.002(5)
N13 0.021(5) 0.035(5) 0.110(7) 0.004(5) 0.014(5) 0.006(4)
O19 0.033(4) 0.054(5) 0.082(7) -0.019(5) 0.036(5) -0.008(4)
C97 0.032(3) 0.018(3) 0.034(3) 0.002(3) 0.024(3) 0.004(3)
O23 0.050(5) 0.074(7) 0.084(7) -0.009(5) 0.049(5) -0.013(5)
N29 0.028(4) 0.026(4) 0.043(4) 0.007(3) 0.024(3) 0.003(3)
N24 0.032(4) 0.027(4) 0.044(4) 0.012(4) 0.026(4) 0.009(3)
C37 0.032(3) 0.024(3) 0.039(4) -0.004(3) 0.027(3) -0.005(3)
N37 0.038(4) 0.026(4) 0.031(4) 0.003(3) 0.019(3) 0.001(3)
N23 0.036(4) 0.027(4) 0.035(4) 0.004(3) 0.021(4) 0.004(3)
N25 0.038(4) 0.022(4) 0.040(5) 0.011(3) 0.028(4) 0.012(3)
N30 0.035(5) 0.047(4) 0.039(4) 0.012(3) 0.027(4) 0.013(4)
C20 0.016(3) 0.021(3) 0.023(3) 0.004(3) 0.009(2) -0.002(2)
C1 0.026(3) 0.024(3) 0.036(3) -0.005(3) 0.017(3) -0.002(3)
O21 0.020(4) 0.035(5) 0.143(10) 0.003(6) 0.018(5) -0.008(3)
O7 0.015(3) 0.019(3) 0.048(4) -0.014(3) 0.012(3) -0.003(2)
N14 0.019(5) 0.036(5) 0.115(7) -0.003(5) 0.021(5) -0.006(4)
N4 0.034(5) 0.065(7) 0.046(6) 0.009(5) 0.009(4) -0.001(5)
N31 0.032(4) 0.022(4) 0.037(5) 0.001(3) 0.023(4) 0.005(3)
C83 0.037(3) 0.016(3) 0.034(4) -0.002(3) 0.023(3) 0.002(3)
C21 0.020(3) 0.020(3) 0.025(3) 0.000(3) 0.011(2) 0.000(2)
C38 0.034(3) 0.023(3) 0.037(3) -0.005(3) 0.025(3) -0.003(3)
C90 0.034(3) 0.021(3) 0.032(4) 0.003(3) 0.023(3) 0.006(3)
C29 0.019(3) 0.032(3) 0.036(3) 0.000(3) 0.014(2) 0.003(2)
C51 0.038(3) 0.026(3) 0.039(3) -0.006(3) 0.025(3) -0.006(3)
C12 0.039(3) 0.034(3) 0.043(3) 0.001(3) 0.030(3) 0.001(3)
C53 0.035(4) 0.033(4) 0.040(3) -0.006(3) 0.023(3) -0.002(3)
O24 0.038(4) 0.087(8) 0.100(7) 0.017(6) 0.034(5) -0.002(5)
C47 0.036(3) 0.029(3) 0.037(3) -0.008(3) 0.027(2) -0.005(3)
C93 0.034(4) 0.033(4) 0.037(4) 0.009(3) 0.024(3) 0.010(3)
C32 0.022(3) 0.034(3) 0.039(3) 0.003(3) 0.011(2) 0.000(3)
C81 0.031(3) 0.027(4) 0.040(3) 0.007(3) 0.021(3) 0.001(3)
C7 0.027(3) 0.025(3) 0.035(3) -0.005(3) 0.020(3) 0.001(3)
C31 0.024(3) 0.027(3) 0.038(3) 0.005(3) 0.009(3) -0.002(3)
C8 0.035(3) 0.028(3) 0.040(3) -0.005(3) 0.025(3) -0.002(3)
C94 0.035(4) 0.036(3) 0.040(4) 0.007(3) 0.027(3) 0.011(3)
C45 0.040(3) 0.032(3) 0.041(3) -0.005(3) 0.028(3) -0.004(3)
C95 0.034(3) 0.022(3) 0.035(3) 0.005(2) 0.023(2) 0.006(2)
C42 0.041(3) 0.027(3) 0.043(3) -0.006(3) 0.030(3) -0.008(3)
C27 0.023(3) 0.027(3) 0.041(3) 0.005(3) 0.012(3) 0.000(3)
C11 0.044(3) 0.034(3) 0.043(3) 0.000(3) 0.032(3) 0.004(3)
C14 0.046(3) 0.038(3) 0.045(3) 0.001(3) 0.033(3) 0.007(3)
C52 0.037(3) 0.031(4) 0.041(3) -0.003(3) 0.025(3) -0.001(3)
O25 0.026(4) 0.066(7) 0.114(8) 0.004(6) 0.024(5) -0.007(4)
O8 0.018(3) 0.015(3) 0.056(5) -0.014(3) 0.016(3) -0.005(2)
C28 0.025(3) 0.032(3) 0.039(3) 0.005(3) 0.010(3) -0.004(3)
C92 0.034(4) 0.022(3) 0.033(4) 0.003(3) 0.023(3) 0.005(3)
C41 0.043(3) 0.029(3) 0.041(3) -0.006(3) 0.031(3) -0.003(3)
C98 0.032(3) 0.021(3) 0.036(3) 0.002(3) 0.024(3) 0.006(3)
C30 0.023(3) 0.031(3) 0.039(3) 0.007(3) 0.009(3) 0.000(3)
C24 0.020(3) 0.027(3) 0.029(3) 0.003(3) 0.011(2) 0.000(2)
C49 0.041(3) 0.031(3) 0.044(3) -0.006(3) 0.032(2) -0.008(3)
C25 0.020(3) 0.022(3) 0.026(3) -0.001(3) 0.011(2) 0.000(2)
C82 0.037(4) 0.023(4) 0.040(4) 0.007(3) 0.028(3) 0.009(3)
C46 0.037(3) 0.034(3) 0.042(3) -0.003(3) 0.028(3) -0.004(3)
C80 0.038(3) 0.026(3) 0.034(3) 0.006(3) 0.020(3) 0.005(3)
C6 0.031(3) 0.027(3) 0.036(3) -0.002(3) 0.022(2) 0.003(3)
O22 0.047(6) 0.042(5) 0.114(9) -0.024(5) 0.029(6) -0.004(4)
N35 0.034(5) 0.027(4) 0.037(4) 0.007(3) 0.025(4) 0.008(3)
C54 0.038(3) 0.030(3) 0.039(3) -0.006(3) 0.023(3) -0.004(3)
C2 0.028(3) 0.026(3) 0.034(3) -0.003(3) 0.021(3) 0.003(3)
C88 0.035(3) 0.040(3) 0.040(3) 0.007(3) 0.024(3) 0.009(3)
C84 0.032(3) 0.022(3) 0.038(3) 0.001(3) 0.023(3) 0.007(3)
C44 0.044(3) 0.030(3) 0.043(3) -0.006(3) 0.032(2) -0.006(3)
C101 0.035(3) 0.027(3) 0.036(3) 0.009(3) 0.023(2) 0.002(3)
C79 0.035(3) 0.026(4) 0.033(3) 0.006(3) 0.018(3) 0.003(3)
C59 0.033(4) 0.054(4) 0.092(5) 0.015(4) 0.030(4) -0.001(3)
C13 0.038(3) 0.032(3) 0.040(3) -0.005(3) 0.027(2) -0.001(3)
C91 0.034(3) 0.021(3) 0.035(3) 0.004(3) 0.024(2) 0.008(3)
C99 0.033(3) 0.028(3) 0.038(3) 0.008(3) 0.022(3) 0.007(3)
C36 0.027(3) 0.043(4) 0.041(3) 0.008(3) 0.010(3) -0.001(3)
C9 0.041(3) 0.040(3) 0.043(3) -0.009(3) 0.025(3) -0.002(3)
C18 0.051(3) 0.040(4) 0.050(4) 0.002(3) 0.035(3) 0.004(3)
C96 0.031(3) 0.022(3) 0.035(3) 0.004(2) 0.022(2) 0.007(2)
C39 0.036(3) 0.033(3) 0.045(3) -0.012(3) 0.030(3) -0.008(3)
C26 0.022(3) 0.030(3) 0.035(3) 0.009(3) 0.009(3) -0.002(3)
C10 0.044(3) 0.041(3) 0.046(3) -0.009(3) 0.028(3) 0.001(3)
C65 0.037(4) 0.061(5) 0.098(5) 0.018(4) 0.035(3) -0.012(4)
C15 0.051(3) 0.043(4) 0.047(4) -0.002(3) 0.032(3) 0.006(3)
N6 0.028(4) 0.034(4) 0.037(4) 0.006(4) 0.018(3) 0.005(3)
C87 0.029(3) 0.035(3) 0.044(3) 0.011(3) 0.028(3) 0.007(3)
C86 0.025(3) 0.032(3) 0.042(3) 0.004(3) 0.022(3) 0.003(3)
C85 0.033(3) 0.021(3) 0.037(3) 0.004(3) 0.025(3) 0.004(3)
C102 0.035(3) 0.030(3) 0.036(3) 0.006(3) 0.022(2) 0.000(3)
C48 0.036(3) 0.032(3) 0.042(3) -0.008(3) 0.028(3) -0.005(3)
C100 0.036(3) 0.032(3) 0.038(3) 0.007(3) 0.024(2) 0.004(3)
C60 0.029(3) 0.046(4) 0.109(4) 0.007(4) 0.024(3) 0.000(3)
C61 0.024(4) 0.035(4) 0.116(5) -0.001(4) 0.023(4) 0.001(3)
C33 0.022(3) 0.037(3) 0.043(3) 0.005(3) 0.010(3) -0.004(3)
C34 0.026(3) 0.045(4) 0.047(4) 0.002(3) 0.007(3) 0.000(3)
C17 0.050(4) 0.047(4) 0.057(4) 0.008(3) 0.039(3) 0.007(3)
C40 0.039(3) 0.034(3) 0.044(3) -0.008(3) 0.029(3) -0.004(3)
C57 0.038(4) 0.063(5) 0.089(5) -0.021(4) 0.042(4) -0.010(4)
C63 0.029(3) 0.038(4) 0.113(5) 0.001(4) 0.024(3) -0.004(4)
C78 0.029(3) 0.035(3) 0.116(4) 0.002(3) 0.023(3) -0.001(3)
C16 0.059(4) 0.044(4) 0.049(4) 0.003(3) 0.037(3) 0.011(3)
C69 0.028(4) 0.037(4) 0.113(5) -0.014(4) 0.033(4) -0.001(3)
C35 0.030(3) 0.042(4) 0.043(4) 0.007(3) 0.010(3) 0.003(3)
C71 0.028(3) 0.031(4) 0.116(4) -0.013(4) 0.030(3) -0.002(3)
C77 0.031(3) 0.040(4) 0.113(4) 0.006(3) 0.023(3) -0.002(3)
C58 0.039(3) 0.071(4) 0.092(4) 0.002(4) 0.037(3) -0.009(3)
C72 0.032(4) 0.036(4) 0.116(5) -0.014(4) 0.031(4) -0.001(3)
C56 0.036(4) 0.062(5) 0.100(5) -0.026(4) 0.042(4) -0.008(4)
C73 0.041(3) 0.071(4) 0.095(4) -0.019(4) 0.043(3) -0.006(3)
C70 0.029(3) 0.037(4) 0.119(4) -0.006(4) 0.026(3) -0.003(3)
C67 0.045(4) 0.075(5) 0.095(5) -0.014(4) 0.047(4) -0.006(4)
C76 0.035(3) 0.058(4) 0.099(4) 0.015(3) 0.030(3) -0.007(3)
C74 0.039(3) 0.073(4) 0.096(4) -0.014(4) 0.045(3) -0.006(3)
C75 0.037(3) 0.064(4) 0.097(4) 0.012(3) 0.033(3) -0.010(3)
N2 0.069(6) 0.052(6) 0.073(7) 0.008(5) 0.059(6) 0.015(5)
C89 0.031(3) 0.024(3) 0.036(3) 0.006(3) 0.019(3) 0.005(3)
C62 0.032(3) 0.036(4) 0.116(4) -0.006(3) 0.025(3) -0.002(3)
C64 0.032(3) 0.052(4) 0.108(4) 0.010(4) 0.025(3) -0.010(3)
C66 0.040(3) 0.074(4) 0.099(4) 0.004(4) 0.041(3) -0.013(3)
C68 0.042(4) 0.070(5) 0.104(5) -0.023(5) 0.045(4) -0.001(4)
C23 0.021(3) 0.023(3) 0.027(3) 0.006(3) 0.009(2) -0.003(2)
C22 0.022(3) 0.021(3) 0.027(3) 0.002(3) 0.009(2) -0.004(2)
C19 0.0158(15) 0.0130(15) 0.0135(15) 0.0001(9) 0.0082(10) 0.0000(9)
C43 0.036(3) 0.027(3) 0.043(3) -0.006(3) 0.029(3) -0.004(3)
C50 0.032(3) 0.029(3) 0.039(3) -0.007(3) 0.027(2) -0.005(3)
C3 0.031(3) 0.027(3) 0.036(3) -0.003(3) 0.021(3) 0.001(3)
C4 0.031(3) 0.028(3) 0.036(3) -0.005(3) 0.017(3) -0.004(3)
C5 0.032(3) 0.027(3) 0.036(3) -0.005(3) 0.024(2) -0.001(3)
C55 0.032(3) 0.027(4) 0.104(5) -0.020(4) 0.029(3) -0.003(3)
N20 0.037(5) 0.071(6) 0.096(8) -0.029(5) 0.043(5) -0.005(4)
N19 0.046(5) 0.082(6) 0.100(9) -0.005(6) 0.047(5) -0.018(5)

loop_
_atom_type_symbol
_atom_type_description
_atom_type_scat_dispersion_real
_atom_type_scat_dispersion_imag
_atom_type_scat_source
C C 0.0033 0.0016 'International Tables Vol C Tables 4.2.6.8 and 6.1.1.4'
H H 0.0000 0.0000 'International Tables Vol C Tables 4.2.6.8 and 6.1.1.4'
N N 0.0061 0.0033 'International Tables Vol C Tables 4.2.6.8 and 6.1.1.4'
O O 0.0106 0.0060 'International Tables Vol C Tables 4.2.6.8 and 6.1.1.4'
U U -9.6767 9.6646 'International Tables Vol C Tables 4.2.6.8 and 6.1.1.4'

loop_
_geom_angle_atom_site_label_1
_geom_angle_atom_site_label_2
_geom_angle_atom_site_label_3
_geom_angle
_geom_angle_site_symmetry_1
_geom_angle_site_symmetry_3
_geom_angle_publ_flag
O1 U1 U3 101.8(2) . . ?
O1 U1 O12 91.3(3) . . ?
O1 U1 O10 87.8(3) . . ?
O1 U1 O2 176.5(3) . . ?
O1 U1 O16 89.9(3) . . ?
O1 U1 O7 91.5(3) . . ?
O1 U1 O8 95.2(3) . . ?
O12 U1 U3 112.67(16) . . ?
O12 U1 O16 68.3(2) . . ?
O10 U1 U3 108.08(16) . . ?
O10 U1 O12 138.5(2) . . ?
O10 U1 O16 70.2(2) . . ?
O2 U1 U3 81.7(2) . . ?
O2 U1 O12 87.2(3) . . ?
O2 U1 O10 91.2(3) . . ?
O2 U1 O16 86.6(3) . . ?
O2 U1 O7 91.3(3) . . ?
O2 U1 O8 87.7(3) . . ?
O16 U1 U3 168.2(2) . . ?
O7 U1 U3 35.29(16) . . ?
O7 U1 O12 79.4(2) . . ?
O7 U1 O10 142.1(2) . . ?
O7 U1 O16 147.7(2) . . ?
O7 U1 O8 70.2(2) . . ?
O8 U1 U3 36.42(17) . . ?
O8 U1 O12 149.1(2) . . ?
O8 U1 O10 72.1(2) . . ?
O8 U1 O16 141.7(2) . . ?
O14 U2 U3 161.49(14) . . ?
O14 U2 C37 26.4(2) . . ?
O13 U2 U3 120.88(17) . . ?
O13 U2 O14 77.6(2) . . ?
O13 U2 O15 129.6(2) . . ?
O13 U2 C37 103.9(3) . . ?
O3 U2 U3 91.8(2) . . ?
O3 U2 O14 87.9(3) . . ?
O3 U2 O13 89.3(3) . . ?
O3 U2 O15 94.5(3) . . ?
O3 U2 O9 89.3(4) . . ?
O3 U2 C37 90.7(3) . . ?
O3 U2 O7 93.7(3) . . ?
O4 U2 U3 92.7(2) . . ?
O4 U2 O14 87.9(3) . . ?
O4 U2 O13 87.9(3) . . ?
O4 U2 O3 175.4(3) . . ?
O4 U2 O15 84.4(3) . . ?
O4 U2 O9 94.6(4) . . ?
O4 U2 C37 86.3(3) . . ?
O4 U2 O7 89.8(3) . . ?
O15 U2 U3 109.18(15) . . ?
O15 U2 O14 52.5(2) . . ?
O15 U2 C37 26.1(2) . . ?
O9 U2 U3 37.84(19) . . ?
O9 U2 O14 123.7(2) . . ?
O9 U2 O13 158.6(3) . . ?
O9 U2 O15 71.8(3) . . ?
O9 U2 C37 97.5(3) . . ?
C37 U2 U3 135.17(19) . . ?
O7 U2 U3 35.47(16) . . ?
O7 U2 O14 163.0(2) . . ?
O7 U2 O13 85.5(2) . . ?
O7 U2 O15 143.9(2) . . ?
O7 U2 O9 73.3(2) . . ?
O7 U2 C37 169.7(3) . . ?
U2 U3 U1 69.354(11) . . ?
O18 U3 U1 110.00(19) . . ?
O18 U3 U2 177.9(3) . . ?
O18 U3 O17 70.8(3) . . ?
O9 U3 U1 105.79(17) . . ?
O9 U3 U2 36.71(17) . . ?
O9 U3 O18 143.6(3) . . ?
O9 U3 O17 72.8(3) . . ?
O6 U3 U1 85.5(3) . . ?
O6 U3 U2 91.7(3) . . ?
O6 U3 O18 86.2(4) . . ?
O6 U3 O9 90.2(4) . . ?
O6 U3 O5 174.0(4) . . ?
O6 U3 O17 86.4(4) . . ?
O6 U3 O7 92.3(3) . . ?
O6 U3 O8 93.1(3) . . ?
O5 U3 U1 99.9(3) . . ?
O5 U3 U2 92.5(3) . . ?
O5 U3 O18 89.6(4) . . ?
O5 U3 O9 90.7(4) . . ?
O5 U3 O17 88.2(4) . . ?
O5 U3 O7 93.5(4) . . ?
O5 U3 O8 89.8(4) . . ?
O17 U3 U1 171.8(3) . . ?
O17 U3 U2 109.5(2) . . ?
O7 U3 U1 35.00(16) . . ?
O7 U3 U2 34.76(16) . . ?
O7 U3 O18 144.8(3) . . ?
O7 U3 O9 71.5(2) . . ?
O7 U3 O17 144.3(3) . . ?
O7 U3 O8 70.8(2) . . ?
O8 U3 U1 37.27(16) . . ?
O8 U3 U2 105.53(16) . . ?
O8 U3 O18 74.2(3) . . ?
O8 U3 O9 142.2(2) . . ?
O8 U3 O17 144.9(3) . . ?
C55 O18 U3 126.1(8) . . ?
C37 O14 U2 92.5(5) . . ?
C19 O13 U2 133.5(5) . . ?
C57 N10 C58 120.5(11) . . ?
C57 N10 C74 112.7(12) . . ?
C58 N10 C74 122.8(14) . . ?
C57 N9 C56 120.9(11) . . ?
C57 N9 C73 112.9(14) . . ?
C73 N9 C56 121.7(11) . . ?
C59 N11 C58 123.0(12) . . ?
C59 N11 C75 113.9(13) . . ?
C58 N11 C75 122.6(13) . . ?
C19 O12 U1 142.4(6) . . ?
C1 O10 U1 130.5(6) . . ?
C37 O15 U2 95.0(6) . . ?
U1 O16 H16A 110.4 . . ?
U1 O16 H16B 110.1 . . ?
H16A O16 H16B 103.5 . . ?
U2 O9 U3 105.5(3) . . ?
C97 N26 C84 121.9(8) . . ?
C83 N26 C97 111.0(8) . . ?
C83 N26 C84 121.9(8) . . ?
C92 N33 C97 111.6(8) . . ?
C92 N33 C91 122.6(8) . . ?
C91 N33 C97 122.2(8) . . ?
C31 N3 C27 121.8(9) . . ?
C31 N3 C26 119.9(9) . . ?
C27 N3 C26 118.0(8) . . ?
C45 N5 C44 119.2(10) . . ?
C49 N5 C45 119.8(10) . . ?
C49 N5 C44 120.7(9) . . ?
C94 N36 C88 121.3(9) . . ?
C94 N36 C100 113.1(9) . . ?
C100 N36 C88 122.9(9) . . ?
U3 O17 H17A 109.5 . . ?
U3 O17 H17B 109.5 . . ?
H17A O17 H17B 104.5 . . ?
C95 N28 C86 124.0(8) . . ?
C85 N28 C95 111.0(8) . . ?
C85 N28 C86 122.4(8) . . ?
C65 N17 C76 113.2(15) . . ?
C65 N17 C64 118.0(12) . . ?
C76 N17 C64 123.9(13) . . ?
C65 N18 C75 113.0(14) . . ?
C65 N18 C66 123.6(13) . . ?
C66 N18 C75 120.3(15) . . ?
C101 N38 C89 121.4(9) . . ?
C79 N38 C101 113.2(9) . . ?
C79 N38 C89 122.3(9) . . ?
C59 N12 C60 125.1(11) . . ?
C59 N12 C76 109.9(13) . . ?
C60 N12 C76 121.5(12) . . ?
C13 N1 C8 122.4(9) . . ?
C13 N1 C9 121.3(9) . . ?
C9 N1 C8 116.3(9) . . ?
C69 N21 C72 108.6(14) . . ?
C69 N21 C68 124.9(12) . 5_656 ?
C68 N21 C72 126.5(14) 5_656 . ?
C93 N34 C98 122.9(8) 7_556 . ?
C92 N34 C93 123.8(8) . 7_556 ?
C92 N34 C98 112.6(8) . . ?
C56 N8 C72 124.6(14) 5_656 . ?
C55 N8 C72 108.2(13) . . ?
C55 N8 C56 123.2(11) . 5_656 ?
C84 N27 C96 122.8(8) . . ?
C85 N27 C84 122.4(8) . . ?
C85 N27 C96 113.3(8) . . ?
C71 N7 C62 125.6(13) . . ?
C55 N7 C71 112.1(15) . . ?
C55 N7 C62 122.3(12) . . ?
C69 N22 C71 110.8(14) . . ?
C69 N22 C70 120.1(11) . . ?
C70 N22 C71 122.6(12) . . ?
C90 N32 C91 120.0(8) . . ?
C90 N32 C96 111.1(8) . . ?
C91 N32 C96 123.5(8) . . ?
C63 N15 C78 113.3(15) . . ?
C63 N15 C62 122.0(12) . . ?
C78 N15 C62 122.5(13) . . ?
C63 N16 C77 112.1(14) . . ?
C63 N16 C64 118.2(12) . . ?
C77 N16 C64 121.2(15) . . ?
C60 N13 C77 122.2(15) . . ?
C61 N13 C60 123.5(12) . . ?
C61 N13 C77 112.1(15) . . ?
N26 C97 N33 114.0(8) . . ?
N26 C97 H97 110.8 . . ?
N26 C97 C98 105.5(8) . . ?
N33 C97 H97 110.8 . . ?
N33 C97 C98 104.5(7) . . ?
C98 C97 H97 110.8 . . ?
C87 N29 C101 114.3(9) . . ?
C87 N29 C86 123.3(9) . . ?
C86 N29 C101 121.2(9) . . ?
C81 N24 C82 123.2(8) . . ?
C81 N24 C99 113.1(8) . . ?
C99 N24 C82 123.1(9) . . ?
O14 C37 U2 61.1(5) . . ?
O14 C37 C38 121.3(8) . . ?
O15 C37 U2 59.0(5) . . ?
O15 C37 O14 120.0(9) . . ?
O15 C37 C38 118.7(8) . . ?
C38 C37 U2 175.3(8) . . ?
C79 N37 C80 121.3(9) . . ?
C79 N37 C102 112.4(9) . . ?
C102 N37 C80 125.0(9) . . ?
C81 N23 C80 122.4(9) . . ?
C81 N23 C100 112.5(9) . . ?
C100 N23 C80 121.9(9) . . ?
C83 N25 C98 112.1(8) . . ?
C83 N25 C82 121.3(8) . 7_556 ?
C82 N25 C98 120.3(9) 7_556 . ?
C88 N30 C102 123.4(10) . . ?
C87 N30 C88 121.4(9) . . ?
C87 N30 C102 113.3(9) . . ?
C21 C20 C19 120.9(8) . . ?
C25 C20 C21 120.4(8) . . ?
C25 C20 C19 118.6(8) . . ?
O10 C1 C2 116.4(9) . . ?
O11 C1 O10 123.5(9) . . ?
O11 C1 C2 120.0(9) . . ?
U1 O7 U3 109.7(3) . . ?
U2 O7 U1 138.9(3) . . ?
U2 O7 U3 109.8(3) . . ?
C61 N14 C78 110.7(15) . . ?
C61 N14 C70 120.9(12) . . ?
C78 N14 C70 123.5(13) . . ?
C34 N4 C35 117.1(11) . . ?
C90 N31 C95 112.2(8) . . ?
C90 N31 C89 122.7(8) . . ?
C95 N31 C89 124.2(8) . . ?
O28 C83 N26 124.9(9) . . ?
O28 C83 N25 126.7(9) . . ?
N25 C83 N26 108.5(8) . . ?
C20 C21 H21 120.2 . . ?
C22 C21 C20 119.5(9) . . ?
C22 C21 H21 120.2 . . ?
C39 C38 C37 118.7(9) . . ?
C39 C38 C43 120.9(9) . . ?
C43 C38 C37 120.4(9) . . ?
O31 C90 N32 125.5(9) . . ?
O31 C90 N31 126.0(9) . . ?
N31 C90 N32 108.5(8) . . ?
C28 C29 C32 120.8(10) . . ?
C30 C29 C32 121.2(10) . . ?
C30 C29 C28 118.0(10) . . ?
C52 C51 H51 121.0 . . ?
C52 C51 C50 118.0(10) . . ?
C50 C51 H51 121.0 . . ?
C11 C12 H12 119.0 . . ?
C13 C12 H12 119.0 . . ?
C13 C12 C11 122.0(11) . . ?
C54 C53 H53 119.4 . . ?
C54 C53 N6 121.2(10) . . ?
N6 C53 H53 119.4 . . ?
C46 C47 C48 117.4(10) . . ?
C46 C47 C50 120.9(9) . . ?
C48 C47 C50 121.7(10) . . ?
N34 C93 H93A 108.7 7_556 . ?
N34 C93 H93B 108.7 7_556 . ?
N34 C93 N35 114.4(8) 7_556 . ?
H93A C93 H93B 107.6 . . ?
N35 C93 H93A 108.7 . . ?
N35 C93 H93B 108.7 . . ?
C36 C32 C29 121.8(10) . . ?
C36 C32 C33 117.5(10) . . ?
C33 C32 C29 120.5(10) . . ?
O27 C81 N24 124.5(10) . . ?
O27 C81 N23 126.6(10) . . ?
N23 C81 N24 108.8(9) . . ?
C6 C7 H7 118.9 . . ?
C2 C7 H7 118.9 . . ?
C2 C7 C6 122.2(10) . . ?
N3 C31 H31 120.3 . . ?
N3 C31 C30 119.5(10) . . ?
C30 C31 H31 120.3 . . ?
N1 C8 H8A 108.6 . . ?
N1 C8 H8B 108.6 . . ?
N1 C8 C5 114.6(8) . . ?
H8A C8 H8B 107.6 . . ?
C5 C8 H8A 108.6 . . ?
C5 C8 H8B 108.6 . . ?
O33 C94 N36 126.1(10) . . ?
O33 C94 N35 127.0(10) . . ?
N35 C94 N36 106.9(9) . . ?
N5 C45 H45 119.7 . . ?
N5 C45 C46 120.5(11) . . ?
C46 C45 H45 119.7 . . ?
N28 C95 H95 111.3 . . ?
N28 C95 C96 104.1(8) . . ?
N31 C95 N28 114.2(8) . . ?
N31 C95 H95 111.3 . . ?
N31 C95 C96 104.0(8) . . ?
C96 C95 H95 111.3 . . ?
C41 C42 H42 119.3 . . ?
C41 C42 C43 121.5(10) . . ?
C43 C42 H42 119.3 . . ?
N3 C27 H27 120.5 . . ?
N3 C27 C28 119.0(10) . . ?
C28 C27 H27 120.5 . . ?
C12 C11 C14 122.0(11) . . ?
C12 C11 C10 116.9(10) . . ?
C10 C11 C14 121.1(10) . . ?
C18 C14 C11 122.0(11) . . ?
C18 C14 C15 116.8(11) . . ?
C15 C14 C11 121.2(11) . . ?
C51 C52 H52 117.5 . . ?
N6 C52 C51 125.1(10) . . ?
N6 C52 H52 117.5 . . ?
U3 O8 U1 106.3(3) . . ?
C29 C28 C27 120.2(10) . . ?
C29 C28 H28 119.9 . . ?
C27 C28 H28 119.9 . . ?
N33 C92 N34 108.5(8) . . ?
O32 C92 N33 125.2(9) . . ?
O32 C92 N34 126.2(9) . . ?
C42 C41 C44 120.7(10) . . ?
C42 C41 C40 118.1(10) . . ?
C40 C41 C44 121.1(10) . . ?
N34 C98 C97 102.6(8) . . ?
N34 C98 N25 113.6(8) . . ?
N34 C98 H98 112.5 . . ?
C97 C98 H98 112.5 . . ?
N25 C98 C97 102.3(8) . . ?
N25 C98 H98 112.5 . . ?
C29 C30 H30 119.3 . . ?
C31 C30 C29 121.4(10) . . ?
C31 C30 H30 119.3 . . ?
C25 C24 H24 119.7 . . ?
C23 C24 H24 119.7 . . ?
C23 C24 C25 120.5(9) . . ?
N5 C49 H49 119.1 . . ?
N5 C49 C48 121.8(10) . . ?
C48 C49 H49 119.1 . . ?
C20 C25 C24 119.1(9) . . ?
C20 C25 H25 120.5 . . ?
C24 C25 H25 120.5 . . ?
N24 C82 H82A 108.9 . . ?
N24 C82 H82B 108.9 . . ?
N25 C82 N24 113.5(8) 7_556 . ?
N25 C82 H82A 108.9 7_556 . ?
N25 C82 H82B 108.9 7_556 . ?
H82A C82 H82B 107.7 . . ?
C47 C46 H46 119.8 . . ?
C45 C46 C47 120.4(10) . . ?
C45 C46 H46 119.8 . . ?
N37 C80 N23 113.7(8) . . ?
N37 C80 H80A 108.8 . . ?
N37 C80 H80B 108.8 . . ?
N23 C80 H80A 108.8 . . ?
N23 C80 H80B 108.8 . . ?
H80A C80 H80B 107.7 . . ?
C7 C6 H6 121.2 . . ?
C5 C6 C7 117.6(9) . . ?
C5 C6 H6 121.2 . . ?
C94 N35 C93 120.2(9) . . ?
C94 N35 C99 113.9(9) . . ?
C99 N35 C93 122.6(9) . . ?
C53 C54 H54 119.2 . . ?
C53 C54 C50 121.6(10) . . ?
C50 C54 H54 119.2 . . ?
C7 C2 C1 120.4(9) . . ?
C7 C2 C3 118.2(9) . . ?
C3 C2 C1 121.4(9) . . ?
N36 C88 H88A 108.8 . . ?
N36 C88 H88B 108.8 . . ?
N30 C88 N36 113.8(9) . . ?
N30 C88 H88A 108.8 . . ?
N30 C88 H88B 108.8 . . ?
H88A C88 H88B 107.7 . . ?
N26 C84 H84A 108.9 . . ?
N26 C84 H84B 108.9 . . ?
N27 C84 N26 113.2(8) . . ?
N27 C84 H84A 108.9 . . ?
N27 C84 H84B 108.9 . . ?
H84A C84 H84B 107.8 . . ?
N5 C44 C41 108.1(9) . . ?
N5 C44 H44A 110.1 . . ?
N5 C44 H44B 110.1 . . ?
C41 C44 H44A 110.1 . . ?
C41 C44 H44B 110.1 . . ?
H44A C44 H44B 108.4 . . ?
N38 C101 N29 116.1(8) . . ?
N38 C101 H101 111.5 . . ?
N38 C101 C102 102.5(8) . . ?
N29 C101 H101 111.5 . . ?
N29 C101 C102 103.1(8) . . ?
C102 C101 H101 111.5 . . ?
O26 C79 N38 126.5(10) . . ?
O26 C79 N37 126.1(10) . . ?
N38 C79 N37 107.4(9) . . ?
N11 C59 N12 109.3(12) . . ?
O20 C59 N11 127.8(15) . . ?
O20 C59 N12 122.8(15) . . ?
N1 C13 C12 119.9(10) . . ?
N1 C13 H13 120.0 . . ?
C12 C13 H13 120.0 . . ?
N33 C91 H91A 109.0 . . ?
N33 C91 H91B 109.0 . . ?
N32 C91 N33 113.0(8) . . ?
N32 C91 H91A 109.0 . . ?
N32 C91 H91B 109.0 . . ?
H91A C91 H91B 107.8 . . ?
N24 C99 N35 116.1(9) . . ?
N24 C99 H99 111.6 . . ?
N24 C99 C100 102.5(8) . . ?
N35 C99 H99 111.6 . . ?
N35 C99 C100 102.5(8) . . ?
C100 C99 H99 111.6 . . ?
C32 C36 H36 120.5 . . ?
C32 C36 C35 119.1(11) . . ?
C35 C36 H36 120.5 . . ?
N1 C9 H9 120.6 . . ?
N1 C9 C10 118.9(11) . . ?
C10 C9 H9 120.6 . . ?
C14 C18 H18 119.8 . . ?
C14 C18 C17 120.4(12) . . ?
C17 C18 H18 119.8 . . ?
N27 C96 N32 113.5(8) . . ?
N27 C96 C95 102.7(8) . . ?
N27 C96 H96 112.0 . . ?
N32 C96 C95 103.8(8) . . ?
N32 C96 H96 112.0 . . ?
C95 C96 H96 112.0 . . ?
C38 C39 H39 120.3 . . ?
C38 C39 C40 119.4(10) . . ?
C40 C39 H39 120.3 . . ?
N3 C26 H26A 109.1 . . ?
N3 C26 H26B 109.1 . . ?
N3 C26 C23 112.6(8) . . ?
H26A C26 H26B 107.8 . . ?
C23 C26 H26A 109.1 . . ?
C23 C26 H26B 109.1 . . ?
C11 C10 H10 119.6 . . ?
C9 C10 C11 120.9(11) . . ?
C9 C10 H10 119.6 . . ?
N18 C65 N17 106.9(13) . . ?
O24 C65 N17 127.8(18) . . ?
O24 C65 N18 125.2(16) . . ?
C14 C15 H15 120.7 . . ?
C14 C15 C16 118.6(12) . . ?
C16 C15 H15 120.7 . . ?
C52 N6 C53 117.4(10) . . ?
O30 C87 N29 127.4(11) . . ?
O30 C87 N30 125.4(11) . . ?
N29 C87 N30 107.0(9) . . ?
N28 C86 H86A 108.8 . . ?
N28 C86 H86B 108.8 . . ?
N29 C86 N28 113.7(8) . . ?
N29 C86 H86A 108.8 . . ?
N29 C86 H86B 108.8 . . ?
H86A C86 H86B 107.7 . . ?
O29 C85 N28 125.5(9) . . ?
O29 C85 N27 126.0(9) . . ?
N27 C85 N28 108.5(8) . . ?
N37 C102 N30 115.7(9) . . ?
N37 C102 C101 104.4(8) . . ?
N37 C102 H102 111.3 . . ?
N30 C102 C101 102.4(8) . . ?
N30 C102 H102 111.3 . . ?
C101 C102 H102 111.3 . . ?
C47 C48 H48 120.0 . . ?
C49 C48 C47 119.9(10) . . ?
C49 C48 H48 120.0 . . ?
N36 C100 N23 114.1(9) . . ?
N36 C100 C99 103.3(8) . . ?
N36 C100 H100 111.9 . . ?
N23 C100 C99 103.0(8) . . ?
N23 C100 H100 111.9 . . ?
C99 C100 H100 111.9 . . ?
N12 C60 N13 113.8(12) . . ?
N12 C60 H60A 108.8 . . ?
N12 C60 H60B 108.8 . . ?
N13 C60 H60A 108.8 . . ?
N13 C60 H60B 108.8 . . ?
H60A C60 H60B 107.7 . . ?
N13 C61 N14 109.2(12) . . ?
O21 C61 N13 127.6(17) . . ?
O21 C61 N14 123.2(19) . . ?
C32 C33 H33 120.3 . . ?
C34 C33 C32 119.4(11) . . ?
C34 C33 H33 120.3 . . ?
N4 C34 C33 123.8(11) . . ?
N4 C34 H34 118.1 . . ?
C33 C34 H34 118.1 . . ?
C18 C17 H17 118.6 . . ?
N2 C17 C18 122.8(13) . . ?
N2 C17 H17 118.6 . . ?
C41 C40 C39 121.0(10) . . ?
C41 C40 H40 119.5 . . ?
C39 C40 H40 119.5 . . ?
N10 C57 N9 106.9(11) . . ?
O19 C57 N10 129.5(14) . . ?
O19 C57 N9 123.5(15) . . ?
N16 C63 N15 106.5(12) . . ?
O25 C63 N15 126.2(18) . . ?
O25 C63 N16 127.3(17) . . ?
N15 C78 H78 111.8 . . ?
N15 C78 C77 102.2(13) . . ?
N14 C78 N15 114.2(13) . . ?
N14 C78 H78 111.8 . . ?
N14 C78 C77 104.3(13) . . ?
C77 C78 H78 111.8 . . ?
C15 C16 H16 118.1 . . ?
N2 C16 C15 123.8(12) . . ?
N2 C16 H16 118.1 . . ?
N22 C69 N21 108.4(12) . . ?
O22 C69 N21 122.9(17) . . ?
O22 C69 N22 128.3(17) . . ?
N4 C35 C36 123.1(12) . . ?
N4 C35 H35 118.4 . . ?
C36 C35 H35 118.4 . . ?
N7 C71 N22 112.9(12) . . ?
N7 C71 H71 112.0 . . ?
N22 C71 H71 112.0 . . ?
C72 C71 N7 103.4(12) . . ?
C72 C71 N22 104.0(12) . . ?
C72 C71 H71 112.0 . . ?
N16 C77 N13 112.2(12) . . ?
N16 C77 C78 103.9(14) . . ?
N16 C77 H77 112.5 . . ?
N13 C77 C78 102.5(14) . . ?
N13 C77 H77 112.5 . . ?
C78 C77 H77 112.5 . . ?
N10 C58 N11 113.2(13) . . ?
N10 C58 H58A 108.9 . . ?
N10 C58 H58B 108.9 . . ?
N11 C58 H58A 108.9 . . ?
N11 C58 H58B 108.9 . . ?
H58A C58 H58B 107.7 . . ?
N21 C72 N8 114.3(11) . . ?
N21 C72 H72 110.4 . . ?
N8 C72 H72 110.4 . . ?
C71 C72 N21 105.3(13) . . ?
C71 C72 N8 105.7(14) . . ?
C71 C72 H72 110.4 . . ?
N9 C56 H56A 108.8 . . ?
N9 C56 H56B 108.8 . . ?
N8 C56 N9 113.8(12) 5_656 . ?
N8 C56 H56A 108.8 5_656 . ?
N8 C56 H56B 108.8 5_656 . ?
H56A C56 H56B 107.7 . . ?
N9 C73 H73 111.4 . . ?
N9 C73 C74 103.9(11) . . ?
N9 C73 N20 115.9(14) . . ?
C74 C73 H73 111.4 . . ?
N20 C73 H73 111.4 . . ?
N20 C73 C74 102.1(12) . . ?
N22 C70 N14 112.8(11) . . ?
N22 C70 H70A 109.0 . . ?
N22 C70 H70B 109.0 . . ?
N14 C70 H70A 109.0 . . ?
N14 C70 H70B 109.0 . . ?
H70A C70 H70B 107.8 . . ?
O23 C67 N20 128.0(17) . . ?
O23 C67 N19 123.8(16) . . ?
N20 C67 N19 108.3(14) . . ?
N17 C76 N12 113.7(15) . . ?
N17 C76 H76 111.3 . . ?
N17 C76 C75 104.0(12) . . ?
N12 C76 H76 111.3 . . ?
N12 C76 C75 105.0(12) . . ?
C75 C76 H76 111.3 . . ?
N10 C74 C73 102.9(12) . . ?
N10 C74 H74 112.1 . . ?
C73 C74 H74 112.1 . . ?
N19 C74 N10 114.5(13) . . ?
N19 C74 C73 102.4(13) . . ?
N19 C74 H74 112.1 . . ?
N11 C75 N18 115.8(12) . . ?
N11 C75 C76 101.8(12) . . ?
N11 C75 H75 112.0 . . ?
N18 C75 C76 102.2(13) . . ?
N18 C75 H75 112.0 . . ?
C76 C75 H75 112.0 . . ?
C16 N2 C17 117.5(11) . . ?
N38 C89 N31 113.0(8) . . ?
N38 C89 H89A 109.0 . . ?
N38 C89 H89B 109.0 . . ?
N31 C89 H89A 109.0 . . ?
N31 C89 H89B 109.0 . . ?
H89A C89 H89B 107.8 . . ?
N7 C62 H62A 108.5 . . ?
N7 C62 H62B 108.5 . . ?
N15 C62 N7 115.1(12) . . ?
N15 C62 H62A 108.5 . . ?
N15 C62 H62B 108.5 . . ?
H62A C62 H62B 107.5 . . ?
N17 C64 H64A 109.0 . . ?
N17 C64 H64B 109.0 . . ?
N16 C64 N17 113.1(12) . . ?
N16 C64 H64A 109.0 . . ?
N16 C64 H64B 109.0 . . ?
H64A C64 H64B 107.8 . . ?
N18 C66 H66A 108.1 . . ?
N18 C66 H66B 108.1 . . ?
N18 C66 N19 116.9(13) . . ?
H66A C66 H66B 107.3 . . ?
N19 C66 H66A 108.1 . . ?
N19 C66 H66B 108.1 . . ?
N21 C68 H68A 108.5 5_656 . ?
N21 C68 H68B 108.5 5_656 . ?
H68A C68 H68B 107.5 . . ?
N20 C68 N21 115.0(12) . 5_656 ?
N20 C68 H68A 108.5 . . ?
N20 C68 H68B 108.5 . . ?
C24 C23 C26 120.5(9) . . ?
C24 C23 C22 120.6(9) . . ?
C22 C23 C26 118.8(9) . . ?
C21 C22 H22 120.1 . . ?
C23 C22 C21 119.8(9) . . ?
C23 C22 H22 120.1 . . ?
O13 C19 C20 118.9(8) . . ?
O12 C19 O13 117.5(7) . . ?
O12 C19 C20 123.5(8) . . ?
C38 C43 C42 119.1(9) . . ?
C38 C43 H43 120.4 . . ?
C42 C43 H43 120.4 . . ?
C51 C50 C47 121.2(10) . . ?
C54 C50 C51 116.6(10) . . ?
C54 C50 C47 122.1(10) . . ?
C2 C3 H3 118.9 . . ?
C4 C3 C2 122.1(10) . . ?
C4 C3 H3 118.9 . . ?
C3 C4 H4 120.5 . . ?
C3 C4 C5 119.0(10) . . ?
C5 C4 H4 120.5 . . ?
C6 C5 C8 120.5(9) . . ?
C4 C5 C8 118.6(9) . . ?
C4 C5 C6 120.8(9) . . ?
O18 C55 N8 123.1(15) . . ?
O18 C55 N7 127.9(17) . . ?
N7 C55 N8 109.0(12) . . ?
C67 N20 C73 113.4(14) . . ?
C67 N20 C68 123.2(13) . . ?
C68 N20 C73 122.6(13) . . ?
C67 N19 C74 113.5(14) . . ?
C67 N19 C66 123.9(13) . . ?
C74 N19 C66 122.0(14) . . ?

loop_
_geom_bond_atom_site_label_1
_geom_bond_atom_site_label_2
_geom_bond_distance
_geom_bond_site_symmetry_2
_geom_bond_publ_flag
U1 U3 3.7207(6) . ?
U1 O1 1.776(7) . ?
U1 O12 2.436(6) . ?
U1 O10 2.401(6) . ?
U1 O2 1.783(7) . ?
U1 O16 2.443(7) . ?
U1 O7 2.267(6) . ?
U1 O8 2.348(6) . ?
U2 U3 3.7025(5) . ?
U2 O14 2.519(6) . ?
U2 O13 2.331(6) . ?
U2 O3 1.777(7) . ?
U2 O4 1.769(7) . ?
U2 O15 2.472(7) . ?
U2 O9 2.296(7) . ?
U2 C37 2.875(10) . ?
U2 O7 2.243(6) . ?
U3 O18 2.489(8) . ?
U3 O9 2.356(7) . ?
U3 O6 1.773(10) . ?
U3 O5 1.784(10) . ?
U3 O17 2.510(9) . ?
U3 O7 2.283(6) . ?
U3 O8 2.302(7) . ?
O18 C55 1.215(15) . ?
O14 C37 1.279(11) . ?
O13 C19 1.319(10) . ?
N10 C57 1.37(2) . ?
N10 C58 1.428(19) . ?
N10 C74 1.458(16) . ?
N9 C57 1.398(18) . ?
N9 C56 1.46(2) . ?
N9 C73 1.420(18) . ?
N11 C59 1.33(2) . ?
N11 C58 1.45(2) . ?
N11 C75 1.463(17) . ?
O12 C19 1.273(10) . ?
O10 C1 1.285(12) . ?
O15 C37 1.269(11) . ?
O16 H16A 0.8903 . ?
O16 H16B 0.8908 . ?
O11 C1 1.241(12) . ?
O28 C83 1.226(12) . ?
N26 C97 1.436(12) . ?
N26 C83 1.387(12) . ?
N26 C84 1.457(12) . ?
O29 C85 1.240(11) . ?
N33 C97 1.450(11) . ?
N33 C92 1.361(12) . ?
N33 C91 1.442(12) . ?
O26 C79 1.235(12) . ?
O31 C90 1.216(11) . ?
O27 C81 1.231(12) . ?
N3 C31 1.350(13) . ?
N3 C27 1.358(13) . ?
N3 C26 1.488(13) . ?
N5 C45 1.355(13) . ?
N5 C49 1.347(14) . ?
N5 C44 1.493(14) . ?
N36 C94 1.387(14) . ?
N36 C88 1.445(14) . ?
N36 C100 1.433(14) . ?
O20 C59 1.217(15) . ?
O30 C87 1.207(12) . ?
O17 H17A 0.8699 . ?
O17 H17B 0.8701 . ?
O32 C92 1.237(11) . ?
N28 C95 1.454(12) . ?
N28 C86 1.469(12) . ?
N28 C85 1.374(12) . ?
N17 C65 1.38(2) . ?
N17 C76 1.429(19) . ?
N17 C64 1.49(2) . ?
N18 C65 1.35(2) . ?
N18 C75 1.477(18) . ?
N18 C66 1.40(2) . ?
O33 C94 1.216(13) . ?
N38 C101 1.436(13) . ?
N38 C79 1.365(14) . ?
N38 C89 1.437(13) . ?
N12 C59 1.383(19) . ?
N12 C60 1.416(19) . ?
N12 C76 1.470(18) . ?
N1 C8 1.512(13) . ?
N1 C13 1.322(14) . ?
N1 C9 1.370(14) . ?
N21 C69 1.39(2) . ?
N21 C72 1.450(17) . ?
N21 C68 1.45(2) 5_656 ?
N34 C93 1.438(13) 7_556 ?
N34 C92 1.364(13) . ?
N34 C98 1.456(12) . ?
N8 C72 1.466(16) . ?
N8 C56 1.42(2) 5_656 ?
N8 C55 1.37(2) . ?
N27 C84 1.441(12) . ?
N27 C96 1.444(12) . ?
N27 C85 1.350(13) . ?
N7 C71 1.446(17) . ?
N7 C62 1.46(2) . ?
N7 C55 1.331(19) . ?
N22 C69 1.34(2) . ?
N22 C71 1.474(16) . ?
N22 C70 1.44(2) . ?
N32 C90 1.386(12) . ?
N32 C91 1.440(13) . ?
N32 C96 1.468(12) . ?
N15 C63 1.37(2) . ?
N15 C78 1.438(17) . ?
N15 C62 1.45(2) . ?
N16 C63 1.37(2) . ?
N16 C77 1.426(17) . ?
N16 C64 1.48(2) . ?
N13 C60 1.44(2) . ?
N13 C61 1.32(2) . ?
N13 C77 1.473(17) . ?
O19 C57 1.188(15) . ?
C97 H97 1.0000 . ?
C97 C98 1.528(13) . ?
O23 C67 1.225(17) . ?
N29 C101 1.455(13) . ?
N29 C87 1.343(14) . ?
N29 C86 1.438(14) . ?
N24 C81 1.371(13) . ?
N24 C82 1.458(13) . ?
N24 C99 1.429(13) . ?
C37 C38 1.521(13) . ?
N37 C80 1.443(13) . ?
N37 C79 1.387(13) . ?
N37 C102 1.413(14) . ?
N23 C81 1.350(13) . ?
N23 C80 1.448(13) . ?
N23 C100 1.447(13) . ?
N25 C83 1.358(13) . ?
N25 C98 1.470(13) . ?
N25 C82 1.433(12) 7_556 ?
N30 C88 1.446(14) . ?
N30 C87 1.388(15) . ?
N30 C102 1.457(13) . ?
C20 C21 1.403(13) . ?
C20 C25 1.378(13) . ?
C20 C19 1.409(11) . ?
C1 C2 1.481(13) . ?
O21 C61 1.238(16) . ?
N14 C61 1.40(2) . ?
N14 C78 1.422(18) . ?
N14 C70 1.45(2) . ?
N4 C34 1.328(17) . ?
N4 C35 1.348(16) . ?
N31 C90 1.378(13) . ?
N31 C95 1.448(12) . ?
N31 C89 1.452(13) . ?
C21 H21 0.9500 . ?
C21 C22 1.396(13) . ?
C38 C39 1.364(14) . ?
C38 C43 1.374(14) . ?
C29 C32 1.485(14) . ?
C29 C28 1.386(15) . ?
C29 C30 1.382(14) . ?
C51 H51 0.9500 . ?
C51 C52 1.374(15) . ?
C51 C50 1.413(14) . ?
C12 H12 0.9500 . ?
C12 C11 1.371(15) . ?
C12 C13 1.368(14) . ?
C53 H53 0.9500 . ?
C53 C54 1.357(16) . ?
C53 N6 1.374(14) . ?
O24 C65 1.200(17) . ?
C47 C46 1.395(15) . ?
C47 C48 1.401(14) . ?
C47 C50 1.462(15) . ?
C93 H93A 0.9900 . ?
C93 H93B 0.9900 . ?
C93 N35 1.448(13) . ?
C32 C36 1.377(16) . ?
C32 C33 1.410(14) . ?
C7 H7 0.9500 . ?
C7 C6 1.421(13) . ?
C7 C2 1.373(14) . ?
C31 H31 0.9500 . ?
C31 C30 1.373(15) . ?
C8 H8A 0.9900 . ?
C8 H8B 0.9900 . ?
C8 C5 1.526(14) . ?
C94 N35 1.374(13) . ?
C45 H45 0.9500 . ?
C45 C46 1.376(15) . ?
C95 H95 1.0000 . ?
C95 C96 1.539(14) . ?
C42 H42 0.9500 . ?
C42 C41 1.378(14) . ?
C42 C43 1.380(14) . ?
C27 H27 0.9500 . ?
C27 C28 1.406(15) . ?
C11 C14 1.484(15) . ?
C11 C10 1.385(16) . ?
C14 C18 1.367(17) . ?
C14 C15 1.391(16) . ?
C52 H52 0.9500 . ?
C52 N6 1.313(14) . ?
O25 C63 1.215(15) . ?
C28 H28 0.9500 . ?
C41 C44 1.511(14) . ?
C41 C40 1.384(15) . ?
C98 H98 1.0000 . ?
C30 H30 0.9500 . ?
C24 H24 0.9500 . ?
C24 C25 1.411(13) . ?
C24 C23 1.366(14) . ?
C49 H49 0.9500 . ?
C49 C48 1.363(15) . ?
C25 H25 0.9500 . ?
C82 H82A 0.9900 . ?
C82 H82B 0.9900 . ?
C46 H46 0.9500 . ?
C80 H80A 0.9900 . ?
C80 H80B 0.9900 . ?
C6 H6 0.9500 . ?
C6 C5 1.411(14) . ?
O22 C69 1.213(16) . ?
N35 C99 1.438(13) . ?
C54 H54 0.9500 . ?
C54 C50 1.392(15) . ?
C2 C3 1.400(14) . ?
C88 H88A 0.9900 . ?
C88 H88B 0.9900 . ?
C84 H84A 0.9900 . ?
C84 H84B 0.9900 . ?
C44 H44A 0.9900 . ?
C44 H44B 0.9900 . ?
C101 H101 1.0000 . ?
C101 C102 1.554(15) . ?
C13 H13 0.9500 . ?
C91 H91A 0.9900 . ?
C91 H91B 0.9900 . ?
C99 H99 1.0000 . ?
C99 C100 1.577(15) . ?
C36 H36 0.9500 . ?
C36 C35 1.409(15) . ?
C9 H9 0.9500 . ?
C9 C10 1.381(16) . ?
C18 H18 0.9500 . ?
C18 C17 1.381(16) . ?
C96 H96 1.0000 . ?
C39 H39 0.9500 . ?
C39 C40 1.384(14) . ?
C26 H26A 0.9900 . ?
C26 H26B 0.9900 . ?
C26 C23 1.544(13) . ?
C10 H10 0.9500 . ?
C15 H15 0.9500 . ?
C15 C16 1.392(17) . ?
C86 H86A 0.9900 . ?
C86 H86B 0.9900 . ?
C102 H102 1.0000 . ?
C48 H48 0.9500 . ?
C100 H100 1.0000 . ?
C60 H60A 0.9900 . ?
C60 H60B 0.9900 . ?
C33 H33 0.9500 . ?
C33 C34 1.382(16) . ?
C34 H34 0.9500 . ?
C17 H17 0.9500 . ?
C17 N2 1.320(17) . ?
C40 H40 0.9500 . ?
C78 H78 1.0000 . ?
C78 C77 1.53(3) . ?
C16 H16 0.9500 . ?
C16 N2 1.310(17) . ?
C35 H35 0.9500 . ?
C71 H71 1.0000 . ?
C71 C72 1.45(2) . ?
C77 H77 1.0000 . ?
C58 H58A 0.9900 . ?
C58 H58B 0.9900 . ?
C72 H72 1.0000 . ?
C56 H56A 0.9900 . ?
C56 H56B 0.9900 . ?
C73 H73 1.0000 . ?
C73 C74 1.55(2) . ?
C73 N20 1.481(18) . ?
C70 H70A 0.9900 . ?
C70 H70B 0.9900 . ?
C67 N20 1.33(2) . ?
C67 N19 1.36(2) . ?
C76 H76 1.0000 . ?
C76 C75 1.54(2) . ?
C74 H74 1.0000 . ?
C74 N19 1.454(19) . ?
C75 H75 1.0000 . ?
C89 H89A 0.9900 . ?
C89 H89B 0.9900 . ?
C62 H62A 0.9900 . ?
C62 H62B 0.9900 . ?
C64 H64A 0.9900 . ?
C64 H64B 0.9900 . ?
C66 H66A 0.9900 . ?
C66 H66B 0.9900 . ?
C66 N19 1.49(2) . ?
C68 H68A 0.9900 . ?
C68 H68B 0.9900 . ?
C68 N20 1.39(2) . ?
C23 C22 1.385(14) . ?
C22 H22 0.9500 . ?
C43 H43 0.9500 . ?
C3 H3 0.9500 . ?
C3 C4 1.386(14) . ?
C4 H4 0.9500 . ?
C4 C5 1.396(14) . ?

loop_
_geom_torsion_atom_site_label_1
_geom_torsion_atom_site_label_2
_geom_torsion_atom_site_label_3
_geom_torsion_atom_site_label_4
_geom_torsion
_geom_torsion_site_symmetry_1
_geom_torsion_site_symmetry_2
_geom_torsion_site_symmetry_3
_geom_torsion_site_symmetry_4
_geom_torsion_publ_flag
U1 O12 C19 O13 -35.8(14) . . . . ?
U1 O12 C19 C20 147.3(8) . . . . ?
U1 O10 C1 O11 4.9(16) . . . . ?
U1 O10 C1 C2 -177.4(6) . . . . ?
U2 O14 C37 O15 -2.7(10) . . . . ?
U2 O14 C37 C38 175.3(9) . . . . ?
U2 O13 C19 O12 -30.2(12) . . . . ?
U2 O13 C19 C20 146.9(7) . . . . ?
U2 O15 C37 O14 2.7(10) . . . . ?
U2 O15 C37 C38 -175.3(8) . . . . ?
U3 O18 C55 N8 92.3(14) . . . . ?
U3 O18 C55 N7 -88.8(18) . . . . ?
O14 C37 C38 C39 -176.9(10) . . . . ?
O14 C37 C38 C43 2.6(16) . . . . ?
N10 C74 N19 C67 -116.6(16) . . . . ?
N10 C74 N19 C66 72(2) . . . . ?
N9 C73 C74 N10 1.7(16) . . . . ?
N9 C73 C74 N19 -117.4(13) . . . . ?
N9 C73 N20 C67 112.0(16) . . . . ?
N9 C73 N20 C68 -78.1(18) . . . . ?
O10 C1 C2 C7 4.0(14) . . . . ?
O10 C1 C2 C3 -175.3(9) . . . . ?
O15 C37 C38 C39 1.1(15) . . . . ?
O15 C37 C38 C43 -179.4(10) . . . . ?
O11 C1 C2 C7 -178.2(10) . . . . ?
O11 C1 C2 C3 2.5(16) . . . . ?
N26 C97 C98 N34 122.5(8) . . . . ?
N26 C97 C98 N25 4.6(9) . . . . ?
N33 C97 C98 N34 2.0(10) . . . . ?
N33 C97 C98 N25 -115.9(8) . . . . ?
N3 C31 C30 C29 4.6(17) . . . . ?
N3 C27 C28 C29 1.1(17) . . . . ?
N3 C26 C23 C24 105.7(11) . . . . ?
N3 C26 C23 C22 -77.1(12) . . . . ?
N5 C45 C46 C47 -1.1(16) . . . . ?
N5 C49 C48 C47 -2.4(16) . . . . ?
N36 C94 N35 C93 -165.8(9) . . . . ?
N36 C94 N35 C99 -5.7(13) . . . . ?
N28 C95 C96 N27 -3.0(9) . . . . ?
N28 C95 C96 N32 115.5(8) . . . . ?
N17 C76 C75 N11 -119.0(13) . . . . ?
N17 C76 C75 N18 1.0(15) . . . . ?
N18 C66 N19 C67 110.6(17) . . . . ?
N18 C66 N19 C74 -79(2) . . . . ?
O33 C94 N35 C93 15.1(18) . . . . ?
O33 C94 N35 C99 175.2(11) . . . . ?
N38 C101 C102 N37 -1.2(10) . . . . ?
N38 C101 C102 N30 119.7(8) . . . . ?
N12 C76 C75 N11 0.7(16) . . . . ?
N12 C76 C75 N18 120.7(12) . . . . ?
N1 C8 C5 C6 80.1(12) . . . . ?
N1 C8 C5 C4 -102.9(11) . . . . ?
N1 C9 C10 C11 -0.6(18) . . . . ?
N21 C68 N20 C73 78.0(18) 5_656 . . . ?
N21 C68 N20 C67 -113.1(17) 5_656 . . . ?
N34 C93 N35 C94 -116.3(11) 7_556 . . . ?
N34 C93 N35 C99 85.4(12) 7_556 . . . ?
N7 C71 C72 N21 132.7(11) . . . . ?
N7 C71 C72 N8 11.4(13) . . . . ?
N22 C71 C72 N21 14.6(13) . . . . ?
N22 C71 C72 N8 -106.7(11) . . . . ?
N15 C78 C77 N16 -11.6(14) . . . . ?
N15 C78 C77 N13 -128.5(11) . . . . ?
C97 N26 C83 O28 174.9(9) . . . . ?
C97 N26 C83 N25 -4.9(11) . . . . ?
C97 N26 C84 N27 86.1(11) . . . . ?
C97 N33 C92 O32 -174.8(10) . . . . ?
C97 N33 C92 N34 2.9(12) . . . . ?
C97 N33 C91 N32 -77.8(11) . . . . ?
O23 C67 N20 C73 176.5(15) . . . . ?
O23 C67 N20 C68 7(3) . . . . ?
O23 C67 N19 C74 -173.8(15) . . . . ?
O23 C67 N19 C66 -2(3) . . . . ?
N29 C101 C102 N37 -122.1(8) . . . . ?
N29 C101 C102 N30 -1.2(10) . . . . ?
N24 C99 C100 N36 -120.7(9) . . . . ?
N24 C99 C100 N23 -1.6(10) . . . . ?
C37 C38 C39 C40 179.5(10) . . . . ?
C37 C38 C43 C42 179.5(10) . . . . ?
C20 C21 C22 C23 -3.8(14) . . . . ?
C1 C2 C3 C4 178.8(10) . . . . ?
N14 C78 C77 N16 107.6(12) . . . . ?
N14 C78 C77 N13 -9.3(13) . . . . ?
N31 C95 C96 N27 -123.0(8) . . . . ?
N31 C95 C96 N32 -4.5(10) . . . . ?
C83 N26 C97 N33 114.0(9) . . . . ?
C83 N26 C97 C98 -0.1(10) . . . . ?
C83 N26 C84 N27 -121.7(10) . . . . ?
C83 N25 C98 N34 -117.8(9) . . . . ?
C83 N25 C98 C97 -8.0(10) . . . . ?
C21 C20 C25 C24 2.5(14) . . . . ?
C21 C20 C19 O13 -20.5(13) . . . . ?
C21 C20 C19 O12 156.4(9) . . . . ?
C38 C39 C40 C41 0.7(18) . . . . ?
C90 N32 C91 N33 -122.7(9) . . . . ?
C90 N32 C96 N27 116.8(9) . . . . ?
C90 N32 C96 C95 6.0(10) . . . . ?
C90 N31 C95 N28 -111.1(9) . . . . ?
C90 N31 C95 C96 1.7(11) . . . . ?
C90 N31 C89 N38 105.6(11) . . . . ?
C29 C32 C36 C35 -173.9(11) . . . . ?
C29 C32 C33 C34 175.7(11) . . . . ?
C51 C52 N6 C53 3.8(16) . . . . ?
C12 C11 C14 C18 21.0(18) . . . . ?
C12 C11 C14 C15 -155.1(12) . . . . ?
C12 C11 C10 C9 3.4(18) . . . . ?
C53 C54 C50 C51 -1.0(16) . . . . ?
C53 C54 C50 C47 -177.1(10) . . . . ?
C93 N34 C92 N33 -171.6(9) 7_556 . . . ?
C93 N34 C92 O32 6.0(17) 7_556 . . . ?
C93 N34 C98 C97 169.9(9) 7_556 . . . ?
C93 N34 C98 N25 -80.5(12) 7_556 . . . ?
C93 N35 C99 N24 -86.1(12) . . . . ?
C93 N35 C99 C100 163.0(9) . . . . ?
C32 C29 C28 C27 -174.6(10) . . . . ?
C32 C29 C30 C31 171.7(11) . . . . ?
C32 C36 C35 N4 -2(2) . . . . ?
C32 C33 C34 N4 -1(2) . . . . ?
C81 N24 C82 N25 110.5(11) . . . 7_556 ?
C81 N24 C99 N35 -110.6(10) . . . . ?
C81 N24 C99 C100 0.3(11) . . . . ?
C81 N23 C80 N37 -117.8(11) . . . . ?
C81 N23 C100 N36 113.8(10) . . . . ?
C81 N23 C100 C99 2.6(11) . . . . ?
C7 C6 C5 C8 178.0(9) . . . . ?
C7 C6 C5 C4 1.1(15) . . . . ?
C7 C2 C3 C4 -0.6(15) . . . . ?
C31 N3 C27 C28 -2.1(16) . . . . ?
C31 N3 C26 C23 -56.1(13) . . . . ?
C8 N1 C13 C12 -174.6(10) . . . . ?
C8 N1 C9 C10 174.9(10) . . . . ?
C94 N36 C88 N30 117.5(12) . . . . ?
C94 N36 C100 N23 -114.6(10) . . . . ?
C94 N36 C100 C99 -3.5(12) . . . . ?
C94 N35 C99 N24 114.3(10) . . . . ?
C94 N35 C99 C100 3.5(12) . . . . ?
C45 N5 C49 C48 0.9(15) . . . . ?
C45 N5 C44 C41 91.0(11) . . . . ?
C95 N28 C86 N29 85.8(12) . . . . ?
C95 N28 C85 O29 172.4(9) . . . . ?
C95 N28 C85 N27 -6.6(11) . . . . ?
C95 N31 C90 O31 -177.5(10) . . . . ?
C95 N31 C90 N32 2.1(11) . . . . ?
C95 N31 C89 N38 -85.6(12) . . . . ?
C42 C41 C44 N5 100.4(12) . . . . ?
C42 C41 C40 C39 -0.3(17) . . . . ?
C27 N3 C31 C30 -0.7(16) . . . . ?
C27 N3 C26 C23 130.4(10) . . . . ?
C11 C12 C13 N1 0.3(17) . . . . ?
C11 C14 C18 C17 -173.9(11) . . . . ?
C11 C14 C15 C16 175.3(11) . . . . ?
C14 C11 C10 C9 -173.8(11) . . . . ?
C14 C18 C17 N2 -2(2) . . . . ?
C14 C15 C16 N2 -1(2) . . . . ?
C52 C51 C50 C47 178.2(10) . . . . ?
C52 C51 C50 C54 2.1(15) . . . . ?
C28 C29 C32 C36 -159.9(12) . . . . ?
C28 C29 C32 C33 25.4(17) . . . . ?
C28 C29 C30 C31 -5.4(17) . . . . ?
C92 N33 C97 N26 -117.7(9) . . . . ?
C92 N33 C97 C98 -3.1(11) . . . . ?
C92 N33 C91 N32 125.5(10) . . . . ?
C92 N34 C98 C97 -0.4(11) . . . . ?
C92 N34 C98 N25 109.2(10) . . . . ?
C41 C42 C43 C38 1.4(17) . . . . ?
C98 N34 C92 N33 -1.5(12) . . . . ?
C98 N34 C92 O32 176.2(10) . . . . ?
C98 N25 C83 O28 -171.6(10) . . . . ?
C98 N25 C83 N26 8.3(11) . . . . ?
C30 C29 C32 C36 23.0(17) . . . . ?
C30 C29 C32 C33 -151.6(11) . . . . ?
C30 C29 C28 C27 2.5(17) . . . . ?
C24 C23 C22 C21 3.4(15) . . . . ?
C49 N5 C45 C46 0.8(15) . . . . ?
C49 N5 C44 C41 -83.3(11) . . . . ?
C25 C20 C21 C22 0.8(14) . . . . ?
C25 C20 C19 O13 154.9(8) . . . . ?
C25 C20 C19 O12 -28.3(13) . . . . ?
C25 C24 C23 C26 177.1(9) . . . . ?
C25 C24 C23 C22 -0.1(15) . . . . ?
C82 N24 C81 O27 -5.6(17) . . . . ?
C82 N24 C81 N23 172.4(9) . . . . ?
C82 N24 C99 N35 78.4(13) . . . . ?
C82 N24 C99 C100 -170.8(9) . . . . ?
C82 N25 C83 O28 -19.4(16) 7_556 . . . ?
C82 N25 C83 N26 160.4(9) 7_556 . . . ?
C82 N25 C98 N34 89.7(11) 7_556 . . . ?
C82 N25 C98 C97 -160.4(8) 7_556 . . . ?
C46 C47 C48 C49 2.1(15) . . . . ?
C46 C47 C50 C51 -40.5(15) . . . . ?
C46 C47 C50 C54 135.5(11) . . . . ?
C80 N37 C79 O26 -9.6(16) . . . . ?
C80 N37 C79 N38 171.2(9) . . . . ?
C80 N37 C102 N30 80.1(13) . . . . ?
C80 N37 C102 C101 -168.3(9) . . . . ?
C80 N23 C81 O27 15.4(17) . . . . ?
C80 N23 C81 N24 -162.5(9) . . . . ?
C80 N23 C100 N36 -86.1(12) . . . . ?
C80 N23 C100 C99 162.7(9) . . . . ?
C6 C7 C2 C1 -177.8(9) . . . . ?
C6 C7 C2 C3 1.6(15) . . . . ?
N35 C99 C100 N36 0.1(11) . . . . ?
N35 C99 C100 N23 119.1(9) . . . . ?
C54 C53 N6 C52 -2.5(15) . . . . ?
C2 C7 C6 C5 -1.9(15) . . . . ?
C2 C3 C4 C5 -0.1(16) . . . . ?
C88 N36 C94 O33 -13.3(19) . . . . ?
C88 N36 C94 N35 167.6(10) . . . . ?
C88 N36 C100 N23 83.9(13) . . . . ?
C88 N36 C100 C99 -165.1(10) . . . . ?
C88 N30 C87 O30 10.6(16) . . . . ?
C88 N30 C87 N29 -165.5(9) . . . . ?
C88 N30 C102 N37 -81.7(12) . . . . ?
C88 N30 C102 C101 165.5(9) . . . . ?
C84 N26 C97 N33 -91.1(10) . . . . ?
C84 N26 C97 C98 154.7(8) . . . . ?
C84 N26 C83 O28 20.1(15) . . . . ?
C84 N26 C83 N25 -159.8(9) . . . . ?
C84 N27 C96 N32 81.3(11) . . . . ?
C84 N27 C96 C95 -167.3(8) . . . . ?
C84 N27 C85 O29 -7.9(15) . . . . ?
C84 N27 C85 N28 171.1(8) . . . . ?
C44 N5 C45 C46 -173.5(9) . . . . ?
C44 N5 C49 C48 175.2(10) . . . . ?
C44 C41 C40 C39 175.3(11) . . . . ?
C101 N38 C79 O26 176.0(10) . . . . ?
C101 N38 C79 N37 -4.7(11) . . . . ?
C101 N38 C89 N31 86.6(11) . . . . ?
C101 N29 C87 O30 -175.7(10) . . . . ?
C101 N29 C87 N30 0.3(11) . . . . ?
C101 N29 C86 N28 -83.7(11) . . . . ?
C79 N38 C101 N29 115.2(10) . . . . ?
C79 N38 C101 C102 3.7(11) . . . . ?
C79 N38 C89 N31 -114.7(10) . . . . ?
C79 N37 C80 N23 113.2(11) . . . . ?
C79 N37 C102 N30 -113.1(10) . . . . ?
C79 N37 C102 C101 -1.5(11) . . . . ?
C59 N11 C58 N10 109.5(15) . . . . ?
C59 N11 C75 N18 -112.5(16) . . . . ?
C59 N11 C75 C76 -2.5(17) . . . . ?
C59 N12 C60 N13 -120.5(16) . . . . ?
C59 N12 C76 N17 114.1(15) . . . . ?
C59 N12 C76 C75 1.2(16) . . . . ?
C13 N1 C8 C5 -53.8(13) . . . . ?
C13 N1 C9 C10 -2.6(17) . . . . ?
C13 C12 C11 C14 173.9(11) . . . . ?
C13 C12 C11 C10 -3.3(17) . . . . ?
C91 N33 C97 N26 83.3(11) . . . . ?
C91 N33 C97 C98 -162.1(9) . . . . ?
C91 N33 C92 O32 -15.9(16) . . . . ?
C91 N33 C92 N34 161.8(9) . . . . ?
C91 N32 C90 O31 19.4(15) . . . . ?
C91 N32 C90 N31 -160.1(8) . . . . ?
C91 N32 C96 N27 -89.3(11) . . . . ?
C91 N32 C96 C95 159.9(8) . . . . ?
C99 N24 C81 O27 -176.6(10) . . . . ?
C99 N24 C81 N23 1.3(12) . . . . ?
C99 N24 C82 N25 -79.4(12) . . . 7_556 ?
C36 C32 C33 C34 0.7(18) . . . . ?
C9 N1 C8 C5 128.7(10) . . . . ?
C9 N1 C13 C12 2.7(16) . . . . ?
C18 C14 C15 C16 -1.0(18) . . . . ?
C18 C17 N2 C16 0.1(19) . . . . ?
C96 N27 C84 N26 -78.5(11) . . . . ?
C96 N27 C85 O29 -174.5(9) . . . . ?
C96 N27 C85 N28 4.5(11) . . . . ?
C96 N32 C90 O31 174.3(10) . . . . ?
C96 N32 C90 N31 -5.2(11) . . . . ?
C96 N32 C91 N33 85.6(11) . . . . ?
C39 C38 C43 C42 -1.0(17) . . . . ?
C26 N3 C31 C30 -173.9(10) . . . . ?
C26 N3 C27 C28 171.2(10) . . . . ?
C26 C23 C22 C21 -173.8(9) . . . . ?
C10 C11 C14 C18 -162.0(12) . . . . ?
C10 C11 C14 C15 21.9(18) . . . . ?
C65 N17 C76 N12 -119.3(15) . . . . ?
C65 N17 C76 C75 -5.7(17) . . . . ?
C65 N17 C64 N16 125.9(15) . . . . ?
C65 N18 C75 N11 113.7(16) . . . . ?
C65 N18 C75 C76 4.0(16) . . . . ?
C65 N18 C66 N19 -111.0(17) . . . . ?
C15 C14 C18 C17 2.4(18) . . . . ?
C15 C16 N2 C17 1(2) . . . . ?
N6 C53 C54 C50 1.3(17) . . . . ?
C87 N29 C101 N38 -110.6(10) . . . . ?
C87 N29 C101 C102 0.6(11) . . . . ?
C87 N29 C86 N28 110.0(10) . . . . ?
C87 N30 C88 N36 -114.7(11) . . . . ?
C87 N30 C102 N37 114.3(10) . . . . ?
C87 N30 C102 C101 1.5(11) . . . . ?
C86 N28 C95 N31 -79.3(12) . . . . ?
C86 N28 C95 C96 167.9(8) . . . . ?
C86 N28 C85 O29 10.1(15) . . . . ?
C86 N28 C85 N27 -168.9(8) . . . . ?
C86 N29 C101 N38 82.0(11) . . . . ?
C86 N29 C101 C102 -166.8(8) . . . . ?
C86 N29 C87 O30 -8.5(16) . . . . ?
C86 N29 C87 N30 167.5(8) . . . . ?
C85 N28 C95 N31 118.7(9) . . . . ?
C85 N28 C95 C96 5.9(10) . . . . ?
C85 N28 C86 N29 -114.2(10) . . . . ?
C85 N27 C84 N26 116.2(10) . . . . ?
C85 N27 C96 N32 -112.2(9) . . . . ?
C85 N27 C96 C95 -0.8(10) . . . . ?
C102 N37 C80 N23 -81.1(12) . . . . ?
C102 N37 C79 O26 -176.9(10) . . . . ?
C102 N37 C79 N38 3.8(12) . . . . ?
C102 N30 C88 N36 82.6(13) . . . . ?
C102 N30 C87 O30 174.9(10) . . . . ?
C102 N30 C87 N29 -1.2(11) . . . . ?
C48 C47 C46 C45 -0.4(15) . . . . ?
C48 C47 C50 C51 138.5(11) . . . . ?
C48 C47 C50 C54 -45.6(15) . . . . ?
C100 N36 C94 O33 -175.2(11) . . . . ?
C100 N36 C94 N35 5.7(13) . . . . ?
C100 N36 C88 N30 -82.5(14) . . . . ?
C100 N23 C81 O27 175.4(11) . . . . ?
C100 N23 C81 N24 -2.5(12) . . . . ?
C100 N23 C80 N37 84.1(12) . . . . ?
C60 N12 C59 N11 -162.0(15) . . . . ?
C60 N12 C59 O20 15(2) . . . . ?
C60 N12 C76 N17 -85.8(18) . . . . ?
C60 N12 C76 C75 161.2(14) . . . . ?
C60 N13 C61 O21 -17(2) . . . . ?
C60 N13 C61 N14 166.0(11) . . . . ?
C60 N13 C77 N16 89.9(17) . . . . ?
C60 N13 C77 C78 -159.3(12) . . . . ?
C61 N13 C60 N12 113.1(15) . . . . ?
C61 N13 C77 N16 -106.6(17) . . . . ?
C61 N13 C77 C78 4.3(15) . . . . ?
C61 N14 C78 N15 122.3(15) . . . . ?
C61 N14 C78 C77 11.6(14) . . . . ?
C61 N14 C70 N22 -128.7(13) . . . . ?
C33 C32 C36 C35 1.0(18) . . . . ?
C34 N4 C35 C36 2(2) . . . . ?
C40 C41 C44 N5 -75.1(13) . . . . ?
C57 N10 C58 N11 -110.8(15) . . . . ?
C57 N10 C74 C73 3.6(17) . . . . ?
C57 N10 C74 N19 113.8(16) . . . . ?
C57 N9 C56 N8 116.5(15) . . . 5_656 ?
C57 N9 C73 C74 -6.4(17) . . . . ?
C57 N9 C73 N20 -117.5(15) . . . . ?
C63 N15 C78 N14 -106.8(17) . . . . ?
C63 N15 C78 C77 5.2(16) . . . . ?
C63 N15 C62 N7 114.9(16) . . . . ?
C63 N16 C77 N13 125.0(16) . . . . ?
C63 N16 C77 C78 15.0(16) . . . . ?
C63 N16 C64 N17 -134.0(13) . . . . ?
C78 N15 C63 N16 3.7(17) . . . . ?
C78 N15 C63 O25 -178.5(15) . . . . ?
C78 N15 C62 N7 -83.3(17) . . . . ?
C78 N14 C61 N13 -9.4(15) . . . . ?
C78 N14 C61 O21 173.2(12) . . . . ?
C78 N14 C70 N22 78.3(16) . . . . ?
C69 N21 C72 N8 98.2(16) . . . . ?
C69 N21 C72 C71 -17.4(14) . . . . ?
C69 N22 C71 N7 -118.9(14) . . . . ?
C69 N22 C71 C72 -7.5(14) . . . . ?
C69 N22 C70 N14 123.2(13) . . . . ?
C35 N4 C34 C33 0(2) . . . . ?
C71 N7 C62 N15 73.9(17) . . . . ?
C71 N7 C55 O18 -179.8(12) . . . . ?
C71 N7 C55 N8 -0.8(15) . . . . ?
C71 N22 C69 N21 -3.3(13) . . . . ?
C71 N22 C69 O22 -176.7(13) . . . . ?
C71 N22 C70 N14 -87.7(15) . . . . ?
C77 N16 C63 N15 -12.1(17) . . . . ?
C77 N16 C63 O25 170.1(15) . . . . ?
C77 N16 C64 N17 80.5(16) . . . . ?
C77 N13 C60 N12 -85.2(16) . . . . ?
C77 N13 C61 O21 180.0(13) . . . . ?
C77 N13 C61 N14 2.7(15) . . . . ?
C58 N10 C57 N9 -165.7(13) . . . . ?
C58 N10 C57 O19 11(3) . . . . ?
C58 N10 C74 C73 161.3(14) . . . . ?
C58 N10 C74 N19 -88.5(19) . . . . ?
C58 N11 C59 O20 -1(3) . . . . ?
C58 N11 C59 N12 175.7(13) . . . . ?
C58 N11 C75 N18 75(2) . . . . ?
C58 N11 C75 C76 -174.9(13) . . . . ?
C72 N21 C69 N22 13.0(13) . . . . ?
C72 N21 C69 O22 -173.2(12) . . . . ?
C72 N8 C55 O18 -172.6(12) . . . . ?
C72 N8 C55 N7 8.3(15) . . . . ?
C56 N9 C57 N10 165.4(13) . . . . ?
C56 N9 C57 O19 -12(2) . . . . ?
C56 N9 C73 C74 -162.8(14) . . . . ?
C56 N9 C73 N20 86.1(17) . . . . ?
C56 N8 C72 N21 74.1(19) 5_656 . . . ?
C56 N8 C72 C71 -170.6(12) 5_656 . . . ?
C56 N8 C55 O18 -14(2) 5_656 . . . ?
C56 N8 C55 N7 166.8(12) 5_656 . . . ?
C73 N9 C57 N10 8.7(17) . . . . ?
C73 N9 C57 O19 -168.6(15) . . . . ?
C73 N9 C56 N8 -88.8(17) . . . 5_656 ?
C73 C74 N19 C67 -6.1(17) . . . . ?
C73 C74 N19 C66 -177.8(14) . . . . ?
C70 N22 C69 N21 149.1(12) . . . . ?
C70 N22 C69 O22 -24(2) . . . . ?
C70 N22 C71 N7 89.6(16) . . . . ?
C70 N22 C71 C72 -159.0(13) . . . . ?
C70 N14 C61 N13 -165.5(12) . . . . ?
C70 N14 C61 O21 17(2) . . . . ?
C70 N14 C78 N15 -82.3(17) . . . . ?
C70 N14 C78 C77 166.9(12) . . . . ?
C76 N17 C65 N18 8.4(18) . . . . ?
C76 N17 C65 O24 -173.9(15) . . . . ?
C76 N17 C64 N16 -80.5(19) . . . . ?
C76 N12 C59 N11 -2.8(17) . . . . ?
C76 N12 C59 O20 174.2(14) . . . . ?
C76 N12 C60 N13 82.6(18) . . . . ?
C74 N10 C57 N9 -7.5(18) . . . . ?
C74 N10 C57 O19 169.7(16) . . . . ?
C74 N10 C58 N11 93.2(17) . . . . ?
C74 C73 N20 C67 -0.1(17) . . . . ?
C74 C73 N20 C68 169.7(14) . . . . ?
C75 N11 C59 O20 -173.4(15) . . . . ?
C75 N11 C59 N12 3.4(18) . . . . ?
C75 N11 C58 N10 -78.9(18) . . . . ?
C75 N18 C65 N17 -7.6(17) . . . . ?
C75 N18 C65 O24 174.6(15) . . . . ?
C75 N18 C66 N19 90.3(18) . . . . ?
C89 N38 C101 N29 -84.3(11) . . . . ?
C89 N38 C101 C102 164.2(8) . . . . ?
C89 N38 C79 O26 15.7(16) . . . . ?
C89 N38 C79 N37 -165.0(9) . . . . ?
C89 N31 C90 O31 -7.5(16) . . . . ?
C89 N31 C90 N32 172.1(9) . . . . ?
C89 N31 C95 N28 79.0(12) . . . . ?
C89 N31 C95 C96 -168.2(9) . . . . ?
C62 N7 C71 N22 -77.0(17) . . . . ?
C62 N7 C71 C72 171.2(13) . . . . ?
C62 N7 C55 O18 2(2) . . . . ?
C62 N7 C55 N8 -179.1(12) . . . . ?
C62 N15 C63 N16 167.0(13) . . . . ?
C62 N15 C63 O25 -15(2) . . . . ?
C62 N15 C78 N14 90.0(18) . . . . ?
C62 N15 C78 C77 -158.1(14) . . . . ?
C64 N17 C65 N18 164.6(13) . . . . ?
C64 N17 C65 O24 -18(2) . . . . ?
C64 N17 C76 N12 86.1(18) . . . . ?
C64 N17 C76 C75 -160.4(15) . . . . ?
C64 N16 C63 N15 -160.6(12) . . . . ?
C64 N16 C63 O25 22(2) . . . . ?
C64 N16 C77 N13 -87.6(18) . . . . ?
C64 N16 C77 C78 162.4(12) . . . . ?
C66 N18 C65 N17 -167.7(14) . . . . ?
C66 N18 C65 O24 14(2) . . . . ?
C66 N18 C75 N11 -85.5(19) . . . . ?
C66 N18 C75 C76 164.8(13) . . . . ?
C68 N21 C69 N22 -168.3(11) 5_656 . . . ?
C68 N21 C69 O22 6(2) 5_656 . . . ?
C68 N21 C72 N8 -80.6(19) 5_656 . . . ?
C68 N21 C72 C71 163.9(12) 5_656 . . . ?
C23 C24 C25 C20 -2.9(14) . . . . ?
C19 C20 C21 C22 176.0(9) . . . . ?
C19 C20 C25 C24 -172.9(8) . . . . ?
C43 C38 C39 C40 0.0(17) . . . . ?
C43 C42 C41 C44 -176.4(10) . . . . ?
C43 C42 C41 C40 -0.7(17) . . . . ?
C50 C51 C52 N6 -3.7(17) . . . . ?
C50 C47 C46 C45 178.6(10) . . . . ?
C50 C47 C48 C49 -176.9(10) . . . . ?
C3 C4 C5 C8 -177.1(9) . . . . ?
C3 C4 C5 C6 -0.2(15) . . . . ?
C55 N8 C72 N21 -127.8(15) . . . . ?
C55 N8 C72 C71 -12.5(14) . . . . ?
C55 N7 C71 N22 104.7(15) . . . . ?
C55 N7 C71 C72 -7.1(15) . . . . ?
C55 N7 C62 N15 -108.0(14) . . . . ?
N20 C73 C74 N10 122.5(12) . . . . ?
N20 C73 C74 N19 3.5(15) . . . . ?
N20 C67 N19 C74 6.3(19) . . . . ?
N20 C67 N19 C66 177.9(14) . . . . ?
N19 C67 N20 C73 -3.6(18) . . . . ?
N19 C67 N20 C68 -173.4(14) . . . . ?

loop_
_smtbx_masks_void_nr
_smtbx_masks_void_average_x
_smtbx_masks_void_average_y
_smtbx_masks_void_average_z
_smtbx_masks_void_volume
_smtbx_masks_void_count_electrons
_smtbx_masks_void_content
1 0.000 -0.376 0.250 1084.1 328.7 ?
2 0.000 -0.072 0.750 1084.1 329.2 ?
3 0.187 0.333 0.688 53.5 21.7 ?
4 0.187 0.667 0.188 53.5 25.4 ?
5 0.187 0.133 0.417 8.0 0.0 ?
6 0.187 0.867 0.917 8.0 0.0 ?
7 0.500 0.238 0.250 1084.1 328.7 ?
8 0.500 -0.002 0.750 1084.1 329.2 ?
9 0.313 0.167 0.312 53.5 24.0 ?
10 0.313 0.833 0.812 53.5 20.2 ?
11 0.313 0.367 0.583 8.0 0.0 ?
12 0.313 0.633 0.083 8.0 0.0 ?
13 0.687 0.167 0.188 53.5 25.4 ?
14 0.687 0.833 0.688 53.5 21.7 ?
15 0.687 0.367 0.917 8.0 0.0 ?
16 0.687 0.633 0.417 8.0 0.0 ?
17 0.813 0.333 0.812 53.5 20.2 ?
18 0.813 0.667 0.312 53.5 24.0 ?
19 0.813 0.133 0.083 8.0 0.0 ?
20 0.813 0.867 0.583 8.0 0.0 ?
